data_1566155
loop_
_publ_author_name
'Guo, Rui'
'Zhang, Xin'
'Li, Tong'
'Li, Qianli'
'Ruiz, David A.'
'Liu, Liu Leo'
'Tung, Chen-Ho'
'Kong, Lingbing'

_publ_section_title
;
 Unraveling the reactivity of a cationic iminoborane: avenues to unusual
 boron cations
;
_journal_issue 8
_journal_name_full 'Chemical Science'
_journal_page_first 2303
_journal_page_last 2309
_journal_paper_doi 10.1039/D2SC00002D
_journal_volume 13
_journal_year 2022
_chemical_formula_moiety 'Al Br4, C29 H51 B N3, C6 H6'
_chemical_formula_sum 'C35 H57 Al B Br4 N3'
_chemical_formula_weight 877.26
_space_group_crystal_system triclinic
_space_group_IT_number 2
_space_group_name_Hall '-P 1'
_space_group_name_H-M_alt 'P -1'
_atom_sites_solution_hydrogens mixed
_atom_sites_solution_primary dual
_audit_creation_date 2021-04-15
_audit_creation_method
;
Olex2 1.3
(compiled 2020.11.12 svn.r5f609507 for OlexSys, GUI svn.r6272)
;
_audit_update_record
;
2021-04-16 deposited with the CCDC.	2022-01-26 downloaded from the CCDC.
;
_cell_angle_alpha 91.982(2)
_cell_angle_beta 100.812(3)
_cell_angle_gamma 98.869(2)
_cell_formula_units_Z 4
_cell_length_a 9.7709(3)
_cell_length_b 20.3965(5)
_cell_length_c 21.6332(7)
_cell_measurement_reflns_used 13476
_cell_measurement_temperature 173.00(10)
_cell_measurement_theta_max 76.2180
_cell_measurement_theta_min 3.1020
_cell_volume 4175.2(2)
_computing_cell_refinement 'CrysAlisPro 1.171.39.46 (Rigaku OD, 2018)'
_computing_data_collection 'CrysAlisPro 1.171.39.46 (Rigaku OD, 2018)'
_computing_data_reduction 'CrysAlisPro 1.171.39.46 (Rigaku OD, 2018)'
_computing_molecular_graphics 'Olex2 1.3 (Dolomanov et al., 2009)'
_computing_publication_material 'Olex2 1.3 (Dolomanov et al., 2009)'
_computing_structure_refinement 'SHELXL 2018/3 (Sheldrick, 2015)'
_computing_structure_solution 'ShelXT (Sheldrick, 2015)'
_diffrn_ambient_environment N~2~
_diffrn_ambient_temperature 173.00(10)
_diffrn_detector 'CCD plate'
_diffrn_detector_type HyPix
_diffrn_measured_fraction_theta_full 0.987
_diffrn_measured_fraction_theta_max 0.987
_diffrn_measurement_details
;
List of Runs (angles in degrees, time in seconds):

  # Type    Start    End  Width  t~exp~   \w     \q     \k     \f   Frames
#--------------------------------------------------------------------------
  1  \w     99.00 165.00   1.00    0.48    --  106.49 125.00 -60.00   66
  2  \w     95.00 178.00   1.00    0.48    --  106.49 125.00  30.00   83
  3  \w    110.00 175.00   1.00    0.48    --  106.49  97.00  -5.00   65
  4  \w     94.00 177.00   1.00    0.48    --  106.49  19.00  60.00   83
  5  \w     94.00 177.00   1.00    0.48    --  106.49  19.00 150.00   83
  6  \w     62.00 105.00   1.00    0.48    --  106.49 -97.00-113.00   43
  7  \w     34.00 106.00   1.00    0.48    --  106.49 -99.00-150.00   72
  8  \w     34.00 106.00   1.00    0.48    --  106.49 -99.00 -60.00   72
  9  \w     34.00 106.00   1.00    0.48    --  106.49 -99.00   0.00   72
 10  \w     35.00 108.00   1.00    0.48    --  106.49-111.00  74.17   73
 11  \w     37.00 107.00   1.00    0.48    --  106.49-105.00 178.53   70
 12  \w     34.00 106.00   1.00    0.48    --  106.49 -99.00  90.00   72
 13  \w    -24.00  27.00   1.00    0.12    --   48.45 -19.00 -30.00   51
 14  \w     34.00  99.00   1.00    0.48    --  106.49 -77.00  90.00   65
 15  \w     -3.00  81.00   1.00    0.12    --   48.45 -97.00-113.00   84
 16  \w    -26.00  27.00   1.00    0.12    --  -48.45  19.00 -90.00   53
 17  \w    -75.00  24.00   1.00    0.12    --  -48.45  97.00  -5.00   99
 18  \w    -80.00 -41.00   1.00    0.48    --  -86.25  97.00  -5.00   39
 19  \w   -162.00 -73.00   1.00    0.48    --  -86.25 -19.00 -60.00   89
 20  \w   -151.00 -85.00   1.00    0.48    --  -86.25 -97.00-113.00   66
 21  \w   -120.00 -73.00   1.00    0.12    --  -48.45-125.00   0.00   47
 22  \w   -117.00 -73.00   1.00    0.12    --  -48.45-125.00  60.00   44
;
_diffrn_measurement_device 'four-circle diffractometer'
_diffrn_measurement_device_type 'XtaLAB Synergy, Dualflex, HyPix'
_diffrn_measurement_method '\w scans'
_diffrn_orient_matrix_type 'CrysAlisPro convention (1999,Acta A55,543-557)'
_diffrn_orient_matrix_UB_11 -0.1384213000
_diffrn_orient_matrix_UB_12 0.0199044000
_diffrn_orient_matrix_UB_13 -0.0349821000
_diffrn_orient_matrix_UB_21 -0.0659520000
_diffrn_orient_matrix_UB_22 -0.0125082000
_diffrn_orient_matrix_UB_23 0.0587277000
_diffrn_orient_matrix_UB_31 0.0544548000
_diffrn_orient_matrix_UB_32 0.0729131000
_diffrn_orient_matrix_UB_33 0.0246201000
_diffrn_radiation_monochromator mirror
_diffrn_radiation_probe x-ray
_diffrn_radiation_type 'Cu K\a'
_diffrn_radiation_wavelength 1.54184
_diffrn_reflns_av_R_equivalents 0.0952
_diffrn_reflns_av_unetI/netI 0.0956
_diffrn_reflns_Laue_measured_fraction_full 0.987
_diffrn_reflns_Laue_measured_fraction_max 0.987
_diffrn_reflns_limit_h_max 11
_diffrn_reflns_limit_h_min -11
_diffrn_reflns_limit_k_max 24
_diffrn_reflns_limit_k_min -19
_diffrn_reflns_limit_l_max 25
_diffrn_reflns_limit_l_min -25
_diffrn_reflns_number 43364
_diffrn_reflns_point_group_measured_fraction_full 0.987
_diffrn_reflns_point_group_measured_fraction_max 0.987
_diffrn_reflns_theta_full 67.080
_diffrn_reflns_theta_max 67.080
_diffrn_reflns_theta_min 2.928
_diffrn_source 'micro-focus sealed X-ray tube'
_diffrn_source_type 'PhotonJet (Cu) X-ray Source'
_exptl_absorpt_coefficient_mu 5.093
_exptl_absorpt_correction_T_max 1.00000
_exptl_absorpt_correction_T_min 0.72339
_exptl_absorpt_correction_type multi-scan
_exptl_absorpt_process_details
;
CrysAlisPro 1.171.39.46 (Rigaku Oxford Diffraction, 2018)
Empirical absorption correction using spherical harmonics,
 implemented in SCALE3 ABSPACK scaling algorithm.
;
_exptl_crystal_colour colourless
_exptl_crystal_colour_primary colourless
_exptl_crystal_density_diffrn 1.396
_exptl_crystal_description needle
_exptl_crystal_F_000 1784
_exptl_crystal_size_max 0.4
_exptl_crystal_size_mid 0.1
_exptl_crystal_size_min 0.1
_refine_diff_density_max 0.924
_refine_diff_density_min -1.051
_refine_diff_density_rms 0.109
_refine_ls_extinction_method none
_refine_ls_goodness_of_fit_ref 1.044
_refine_ls_hydrogen_treatment mixed
_refine_ls_matrix_type full
_refine_ls_number_parameters 952
_refine_ls_number_reflns 14743
_refine_ls_number_restraints 482
_refine_ls_restrained_S_all 1.035
_refine_ls_R_factor_all 0.0710
_refine_ls_R_factor_gt 0.0520
_refine_ls_shift/su_max 0.001
_refine_ls_shift/su_mean 0.000
_refine_ls_structure_factor_coef Fsqd
_refine_ls_weighting_details 'w=1/[\s^2^(Fo^2^)+(0.0560P)^2^+1.8934P] where P=(Fo^2^+2Fc^2^)/3'
_refine_ls_weighting_scheme calc
_refine_ls_wR_factor_gt 0.1293
_refine_ls_wR_factor_ref 0.1452
_reflns_Friedel_coverage 0.000
_reflns_number_gt 11252
_reflns_number_total 14743
_reflns_threshold_expression 'I > 2\s(I)'
_cod_data_source_file d2sc00002d2.cif
_cod_data_source_block klb-96
_cod_depositor_comments 'Adding full bibliography for 1566151--1566160.cif.'
_cod_database_code 1566155
_shelx_shelxl_version_number 2018/3
_chemical_oxdiff_formula CNB
_shelx_space_group_comment
;
The symmetry employed for this shelxl refinement is uniquely defined
by the following loop, which should always be used as a source of
symmetry information in preference to the above space-group names.
They are only intended as comments.
;
_shelx_estimated_absorpt_t_max 0.630
_shelx_estimated_absorpt_t_min 0.235
_reflns_odcompleteness_completeness 98.79
_reflns_odcompleteness_iscentric 1
_reflns_odcompleteness_theta 66.97
_olex2_refinement_description
;
1. Fixed Uiso
 At 1.2 times of:
  All C(H) groups, All C(H,H) groups, All N(H) groups
 At 1.5 times of:
  All C(H,H,H) groups
2. Restrained distances
 C56-C55 = C55-C2AA = C57-C55 = C55-C1AA = C55-C0AA = C58-C55
 1.5 with sigma of 0.02
 C54B-C51 = C54A-C51 = C52B-C51 = C52A-C51 = C53B-C51 = C53A-C51
 1.5 with sigma of 0.02
 B020-H020 = B1-H1A
 1.13 with sigma of 0.02
 C64-C59 = C64-C63 = C63-C62 = C61-C60 = C60-C59
 1.37 with sigma of 0.02
 C67A-C66A \\sim C66A-C65A \\sim C65A-C70A \\sim C70A-C69A \\sim C69A-C68A
\\sim C68A-C67A
 with sigma of 0.02
 C67A-C69A \\sim C67A-C69A \\sim C70A-C66A \\sim C70A-C68A \\sim C68A-C66A
\\sim C69A-C65A
 with sigma of 0.04
 N6-C36A \\sim N6-C36B
 with sigma of 0.02
 C36B-C35B \\sim C36A-C35A
 with sigma of 0.02
 C37B-C36B \\sim C37A-C36A
 with sigma of 0.02
3. Restrained planarity
 C67A, C66A, C65A, C70A, C69A, C68A
 with sigma of 0.1
 C65B, C66B, C67B, C68B, C69B, C70B
 with sigma of 0.1
 C64, C63, C62, C61, C60, C59
 with sigma of 0.1
4. Uiso/Uaniso restraints and constraints
C67A \\sim C66A \\sim C65A \\sim C70A \\sim C69A \\sim C68A: within 2A with
sigma of 0.04 and sigma for terminal atoms of 0.08 within 2A
C69A \\sim C67A \\sim C68A \\sim C65A \\sim C70A \\sim C66A: within 2A with
sigma of 0.01 and sigma for terminal atoms of 0.02 within 2A
C67B \\sim C66B \\sim C65B \\sim C70B \\sim C69B \\sim C68B: within 2A with
sigma of 0.01 and sigma for terminal atoms of 0.02 within 2A
C1AA \\sim C56 \\sim C0AA \\sim C58 \\sim C2AA \\sim C57: within 2A with sigma
of 0.01 and sigma for terminal atoms of 0.02 within 2A
C52A \\sim C52B \\sim C54A \\sim C54B \\sim C53A \\sim C53B: within 2A with
sigma of 0.01 and sigma for terminal atoms of 0.02 within 2A
C36A \\sim C36B \\sim C35A \\sim C37B \\sim C37A \\sim C35B: within 2A with
sigma of 0.01 and sigma for terminal atoms of 0.02 within 2A
Uanis(C67A) \\sim Ueq, Uanis(C68A) \\sim Ueq, Uanis(C69A) \\sim Ueq,
Uanis(C70A) \\sim Ueq, Uanis(C65A) \\sim Ueq, Uanis(C66A) \\sim Ueq: with sigma
of 0.01 and sigma for terminal atoms of 0.02
Uanis(C65B) \\sim Ueq, Uanis(C70B) \\sim Ueq, Uanis(C66B) \\sim Ueq,
Uanis(C69B) \\sim Ueq, Uanis(C67B) \\sim Ueq, Uanis(C68B) \\sim Ueq: with sigma
of 0.01 and sigma for terminal atoms of 0.02
Uanis(C2AA) \\sim Ueq, Uanis(C57) \\sim Ueq, Uanis(C1AA) \\sim Ueq, Uanis(C56)
\\sim Ueq, Uanis(C0AA) \\sim Ueq, Uanis(C58) \\sim Ueq: with sigma of 0.01 and
sigma for terminal atoms of 0.02
Uanis(C52A) \\sim Ueq, Uanis(C52B) \\sim Ueq, Uanis(C54A) \\sim Ueq,
Uanis(C54B) \\sim Ueq, Uanis(C53A) \\sim Ueq, Uanis(C53B) \\sim Ueq: with sigma
of 0.01 and sigma for terminal atoms of 0.02
Uanis(C36A) \\sim Ueq, Uanis(C36B) \\sim Ueq, Uanis(C35A) \\sim Ueq,
Uanis(C37B) \\sim Ueq, Uanis(C37A) \\sim Ueq, Uanis(C35B) \\sim Ueq: with sigma
of 0.01 and sigma for terminal atoms of 0.02
5. Rigid body (RIGU) restrains
 C67A, C66A, C65A, C70A, C69A, C68A
 with sigma for 1-2 distances of 0.004 and sigma for 1-3 distances of 0.004
6. Others
 Sof(C67B)=Sof(H67B)=Sof(C66B)=Sof(H66B)=Sof(C65B)=Sof(H65B)=Sof(C70B)=
 Sof(H70B)=Sof(C69B)=Sof(H69B)=Sof(C68B)=Sof(H68B)=1-FVAR(1)
 Sof(C67A)=Sof(H67A)=Sof(C66A)=Sof(H66A)=Sof(C65A)=Sof(H65A)=Sof(C70A)=
 Sof(H70A)=Sof(C69A)=Sof(H69A)=Sof(C68A)=Sof(H68A)=FVAR(1)
 Sof(C2AA)=Sof(H2AA)=Sof(H2AB)=Sof(H2AC)=Sof(C1AA)=Sof(H1AA)=Sof(H1AB)=
 Sof(H1AC)=Sof(C0AA)=Sof(H0AA)=Sof(H0AB)=Sof(H0AC)=1-FVAR(2)
 Sof(C57)=Sof(H57A)=Sof(H57B)=Sof(H57C)=Sof(C58)=Sof(H58A)=Sof(H58B)=Sof(H58C)=
 Sof(C56)=Sof(H56A)=Sof(H56B)=Sof(H56C)=FVAR(2)
 Sof(C52B)=Sof(H52D)=Sof(H52E)=Sof(H52F)=Sof(C53B)=Sof(H53D)=Sof(H53E)=
 Sof(H53F)=Sof(C54B)=Sof(H54D)=Sof(H54E)=Sof(H54F)=1-FVAR(3)
 Sof(C53A)=Sof(H53A)=Sof(H53B)=Sof(H53C)=Sof(C52A)=Sof(H52A)=Sof(H52B)=
 Sof(H52C)=Sof(C54A)=Sof(H54A)=Sof(H54B)=Sof(H54C)=FVAR(3)
 Sof(C36B)=Sof(H36B)=Sof(C37B)=Sof(H37A)=Sof(H37B)=Sof(H37C)=Sof(C35B)=
 Sof(H35D)=Sof(H35E)=Sof(H35F)=1-FVAR(4)
 Sof(C36A)=Sof(H36A)=Sof(C35A)=Sof(H35A)=Sof(H35B)=Sof(H35C)=Sof(C37A)=
 Sof(H37D)=Sof(H37E)=Sof(H37F)=FVAR(4)
7.a Ternary CH refined with riding coordinates:
 C24(H24), C27(H27), C39(H39), C36A(H36A), C36B(H36B)
7.b Aromatic/amide H refined with riding coordinates:
 N1(H1), N4(H4), C43(H43), C3(H3), C5(H5), C45(H45), C63(H63), C62(H62),
 C61(H61), C60(H60), C59(H59), C64(H64), C67A(H67A), C66A(H66A), C65A(H65A),
 C70A(H70A), C69A(H69A), C68A(H68A), C67B(H67B), C66B(H66B), C65B(H65B),
 C70B(H70B), C69B(H69B), C68B(H68B)
7.c Fitted hexagon refined as free rotating group:
 C63(C62,C61,C60,C59,C64), C67B(C66B,C65B,C70B,C69B,C68B)
7.d Idealised Me refined as rotating group:
 C14(H14A,H14B,H14C), C13(H13A,H13B,H13C), C23(H23A,H23B,H23C), C9(H9A,H9B,
 H9C), C25(H25A,H25B,H25C), C22(H22A,H22B,H22C), C10(H10A,H10B,H10C), C34(H34A,
 H34B,H34C), C12(H12A,H12B,H12C), C26(H26A,H26B,H26C), C31(H31A,H31B,H31C),
 C38(H38A,H38B,H38C), C29(H29A,H29B,H29C), C28(H28A,H28B,H28C), C48(H48A,H48B,
 H48C), C18(H18A,H18B,H18C), C8(H8A,H8B,H8C), C49(H49A,H49B,H49C), C50(H50A,
 H50B,H50C), C16(H16A,H16B,H16C), C17(H17A,H17B,H17C), C40(H40A,H40B,H40C),
 C53A(H53A,H53B,H53C), C52A(H52A,H52B,H52C), C54A(H54A,H54B,H54C), C57(H57A,
 H57B,H57C), C58(H58A,H58B,H58C), C56(H56A,H56B,H56C), C2AA(H2AA,H2AB,H2AC),
 C1AA(H1AA,H1AB,H1AC), C0AA(H0AA,H0AB,H0AC), C52B(H52D,H52E,H52F), C53B(H53D,
 H53E,H53F), C54B(H54D,H54E,H54F), C35A(H35A,H35B,H35C), C37B(H37A,H37B,H37C),
 C37A(H37D,H37E,H37F), C35B(H35D,H35E,H35F)
;
_olex2_submission_special_instructions 'No special instructions were received'
_oxdiff_exptl_absorpt_empirical_details
;
Empirical correction (ABSPACK) includes:
- Absorption correction using spherical harmonics
- Frame scaling
;
_oxdiff_exptl_absorpt_empirical_full_max 2.649
_oxdiff_exptl_absorpt_empirical_full_min 0.337

loop_
_space_group_symop_operation_xyz
'x, y, z'
'-x, -y, -z'

loop_
_atom_site_label
_atom_site_type_symbol
_atom_site_fract_x
_atom_site_fract_y
_atom_site_fract_z
_atom_site_U_iso_or_equiv
_atom_site_adp_type
_atom_site_occupancy
_atom_site_site_symmetry_order
_atom_site_calc_flag
_atom_site_refinement_flags_posn
_atom_site_refinement_flags_adp
_atom_site_refinement_flags_occupancy
_atom_site_disorder_assembly
_atom_site_disorder_group
Br5 Br -0.08153(5) 0.26419(2) -0.10866(2) 0.04208(13) Uani 1 1 d . . . . .
Br3 Br -0.72281(6) -0.06712(3) -0.13732(3) 0.04862(14) Uani 1 1 d . . . . .
Br4 Br -0.48306(6) -0.06915(3) -0.25243(2) 0.05151(15) Uani 1 1 d . . . . .
Br7 Br 0.11280(7) 0.39822(3) 0.01284(2) 0.05343(16) Uani 1 1 d . . . . .
Br8 Br 0.21915(7) 0.39107(3) -0.14344(2) 0.06057(18) Uani 1 1 d . . . . .
Br2 Br -0.41443(6) -0.15243(3) -0.09970(3) 0.05767(16) Uani 1 1 d . . . . .
Br1 Br -0.72097(7) -0.22541(3) -0.22997(3) 0.06010(17) Uani 1 1 d . . . . .
Br6 Br 0.28709(6) 0.25636(3) -0.03385(3) 0.06091(17) Uani 1 1 d . . . . .
Al2 Al 0.13514(14) 0.32840(6) -0.06826(6) 0.0341(3) Uani 1 1 d . . . . .
Al1 Al -0.58357(14) -0.12978(6) -0.18073(6) 0.0336(3) Uani 1 1 d . . . . .
N2 N -0.2140(4) 0.06898(16) -0.14562(15) 0.0293(7) Uani 1 1 d . . . . .
N5 N -0.1658(4) 0.34362(17) 0.10768(17) 0.0335(8) Uani 1 1 d . . . . .
N3 N -0.3978(4) 0.11820(16) -0.16380(15) 0.0274(7) Uani 1 1 d . . . . .
N1 N -0.2849(4) 0.16522(16) -0.29247(15) 0.0299(7) Uani 1 1 d . . . . .
H1 H -0.317344 0.196489 -0.275067 0.036 Uiso 1 1 calc R U . . .
N6 N 0.0068(4) 0.28918(19) 0.1376(2) 0.0433(9) Uani 1 1 d D . . . .
N4 N 0.0229(5) 0.4610(2) 0.21354(19) 0.0484(11) Uani 1 1 d . . . . .
H4 H -0.024316 0.478158 0.182351 0.058 Uiso 1 1 calc R U . . .
C20 C -0.2744(4) 0.0654(2) -0.09210(18) 0.0297(8) Uani 1 1 d . . . . .
C1 C -0.2577(4) 0.17308(19) -0.35558(18) 0.0272(8) Uani 1 1 d . . . . .
C19 C -0.2906(4) 0.10177(18) -0.18881(18) 0.0272(8) Uani 1 1 d . . . . .
C21 C -0.3899(5) 0.0956(2) -0.10382(19) 0.0324(9) Uani 1 1 d . . . . .
C6 C -0.3607(5) 0.14560(19) -0.40799(18) 0.0304(9) Uani 1 1 d . . . . .
C43 C 0.3183(5) 0.57108(19) 0.3176(2) 0.0335(9) Uani 1 1 d . . . . .
H43 H 0.406401 0.594744 0.315462 0.040 Uiso 1 1 calc R U . . .
C4 C -0.1886(5) 0.1770(2) -0.47529(19) 0.0338(9) Uani 1 1 d . . . . .
C42 C 0.2344(5) 0.53945(19) 0.2625(2) 0.0329(9) Uani 1 1 d . . . . .
C3 C -0.0952(5) 0.2076(2) -0.4225(2) 0.0345(9) Uani 1 1 d . . . . .
H3 H -0.007642 0.229408 -0.427701 0.041 Uiso 1 1 calc R U . . .
C5 C -0.3209(5) 0.1475(2) -0.46694(19) 0.0334(9) Uani 1 1 d . . . . .
H5 H -0.386368 0.127982 -0.502133 0.040 Uiso 1 1 calc R U . . .
C2 C -0.1246(5) 0.20758(19) -0.36199(19) 0.0315(9) Uani 1 1 d . . . . .
C30 C -0.0465(5) 0.3438(2) 0.1517(2) 0.0388(10) Uani 1 1 d . . . . .
C24 C -0.0847(5) 0.0433(2) -0.1538(2) 0.0347(9) Uani 1 1 d . . . . .
H24 H -0.072612 0.051686 -0.196913 0.042 Uiso 1 1 calc R U . . .
C33 C -0.1881(5) 0.2880(2) 0.0663(2) 0.0364(10) Uani 1 1 d . . . . .
C44 C 0.2779(5) 0.5693(2) 0.3759(2) 0.0374(10) Uani 1 1 d . . . . .
C32 C -0.0774(5) 0.2543(2) 0.0839(2) 0.0393(10) Uani 1 1 d . . . . .
C11 C -0.0147(5) 0.2482(2) -0.3077(2) 0.0355(9) Uani 1 1 d . . . . .
C27 C -0.5108(5) 0.1510(2) -0.1991(2) 0.0356(9) Uani 1 1 d . . . . .
H27 H -0.495629 0.152091 -0.242545 0.043 Uiso 1 1 calc R U . . .
C14 C -0.0815(5) 0.3028(2) -0.2798(2) 0.0404(10) Uani 1 1 d . . . . .
H14A H -0.161030 0.282815 -0.262944 0.061 Uiso 1 1 calc R U . . .
H14B H -0.112320 0.331265 -0.312220 0.061 Uiso 1 1 calc R U . . .
H14C H -0.013015 0.328611 -0.246725 0.061 Uiso 1 1 calc R U . . .
C47 C 0.2911(5) 0.5457(2) 0.2002(2) 0.0399(10) Uani 1 1 d . . . . .
C41 C 0.1001(5) 0.5043(2) 0.2669(2) 0.0387(10) Uani 1 1 d . . . . .
C13 C 0.0401(5) 0.2032(2) -0.2558(2) 0.0433(11) Uani 1 1 d . . . . .
H13A H 0.063768 0.164371 -0.274947 0.065 Uiso 1 1 calc R U . . .
H13B H -0.031868 0.190042 -0.231912 0.065 Uiso 1 1 calc R U . . .
H13C H 0.122623 0.227194 -0.228271 0.065 Uiso 1 1 calc R U . . .
C23 C -0.2242(6) 0.0307(2) -0.03442(19) 0.0403(10) Uani 1 1 d . . . . .
H23A H -0.124754 0.045369 -0.019885 0.060 Uiso 1 1 calc R U . . .
H23B H -0.241558 -0.016481 -0.044375 0.060 Uiso 1 1 calc R U . . .
H23C H -0.273989 0.040842 -0.001981 0.060 Uiso 1 1 calc R U . . .
C9 C -0.5869(5) 0.1689(3) -0.3772(2) 0.0468(11) Uani 1 1 d . . . . .
H9A H -0.596722 0.203629 -0.405733 0.070 Uiso 1 1 calc R U . . .
H9B H -0.530318 0.187180 -0.337447 0.070 Uiso 1 1 calc R U . . .
H9C H -0.678500 0.148730 -0.371170 0.070 Uiso 1 1 calc R U . . .
C45 C 0.1434(6) 0.5371(2) 0.3770(2) 0.0462(11) Uani 1 1 d . . . . .
H45 H 0.113338 0.536370 0.415357 0.055 Uiso 1 1 calc R U . . .
C25 C -0.0987(6) -0.0306(3) -0.1488(3) 0.0475(12) Uani 1 1 d . . . . .
H25A H -0.185891 -0.051973 -0.174879 0.071 Uiso 1 1 calc R U . . .
H25B H -0.098008 -0.040762 -0.105794 0.071 Uiso 1 1 calc R U . . .
H25C H -0.021079 -0.046348 -0.162704 0.071 Uiso 1 1 calc R U . . .
C39 C -0.2596(5) 0.3947(2) 0.1071(2) 0.0428(11) Uani 1 1 d . . . . .
H39 H -0.217467 0.426215 0.143348 0.051 Uiso 1 1 calc R U . . .
C46 C 0.0505(5) 0.5057(3) 0.3237(2) 0.0448(11) Uani 1 1 d . . . . .
C7 C -0.5152(5) 0.1162(2) -0.4049(2) 0.0394(10) Uani 1 1 d . . . . .
C22 C -0.4926(5) 0.1034(2) -0.0617(2) 0.0400(10) Uani 1 1 d . . . . .
H22A H -0.576629 0.071151 -0.075256 0.060 Uiso 1 1 calc R U . . .
H22B H -0.516232 0.147301 -0.063893 0.060 Uiso 1 1 calc R U . . .
H22C H -0.450718 0.096623 -0.019105 0.060 Uiso 1 1 calc R U . . .
C15 C -0.1452(6) 0.1774(2) -0.5403(2) 0.0459(12) Uani 1 1 d . . . . .
C10 C -0.5251(6) 0.0538(2) -0.3682(3) 0.0482(12) Uani 1 1 d . . . . .
H10A H -0.489524 0.065663 -0.324148 0.072 Uiso 1 1 calc R U . . .
H10B H -0.470148 0.023648 -0.383026 0.072 Uiso 1 1 calc R U . . .
H10C H -0.621967 0.032683 -0.374272 0.072 Uiso 1 1 calc R U . . .
C51 C 0.3791(6) 0.6027(2) 0.4350(2) 0.0507(13) Uani 1 1 d D . . . .
C34 C -0.3083(6) 0.2703(3) 0.0124(2) 0.0470(12) Uani 1 1 d . . . . .
H34A H -0.393670 0.257326 0.027952 0.070 Uiso 1 1 calc R U . . .
H34B H -0.291798 0.234015 -0.013180 0.070 Uiso 1 1 calc R U . . .
H34C H -0.317452 0.308013 -0.012470 0.070 Uiso 1 1 calc R U . . .
C12 C 0.1157(6) 0.2830(3) -0.3303(3) 0.0569(14) Uani 1 1 d . . . . .
H12A H 0.087503 0.312559 -0.362070 0.085 Uiso 1 1 calc R U . . .
H12B H 0.161334 0.250270 -0.347635 0.085 Uiso 1 1 calc R U . . .
H12C H 0.180067 0.307866 -0.295338 0.085 Uiso 1 1 calc R U . . .
B1 B -0.2618(5) 0.1106(2) -0.2587(2) 0.0297(9) Uani 1 1 d D . . . .
C26 C 0.0449(5) 0.0823(3) -0.1101(3) 0.0497(12) Uani 1 1 d . . . . .
H26A H 0.042079 0.072357 -0.067278 0.075 Uiso 1 1 calc R U . . .
H26B H 0.045693 0.129090 -0.114306 0.075 Uiso 1 1 calc R U . . .
H26C H 0.128684 0.070170 -0.121208 0.075 Uiso 1 1 calc R U . . .
C31 C -0.0492(6) 0.1930(3) 0.0542(3) 0.0523(13) Uani 1 1 d . . . . .
H31A H 0.046566 0.199553 0.047940 0.078 Uiso 1 1 calc R U . . .
H31B H -0.112482 0.182496 0.014276 0.078 Uiso 1 1 calc R U . . .
H31C H -0.063117 0.157126 0.081105 0.078 Uiso 1 1 calc R U . . .
C38 C -0.4041(6) 0.3658(3) 0.1166(3) 0.0572(14) Uani 1 1 d . . . . .
H38A H -0.452915 0.337605 0.080160 0.086 Uiso 1 1 calc R U . . .
H38B H -0.455980 0.401077 0.122540 0.086 Uiso 1 1 calc R U . . .
H38C H -0.396130 0.340182 0.153105 0.086 Uiso 1 1 calc R U . . .
C29 C -0.4988(6) 0.2225(3) -0.1753(3) 0.0565(14) Uani 1 1 d . . . . .
H29A H -0.404700 0.245290 -0.174300 0.085 Uiso 1 1 calc R U . . .
H29B H -0.519014 0.224039 -0.133583 0.085 Uiso 1 1 calc R U . . .
H29C H -0.565029 0.243689 -0.202932 0.085 Uiso 1 1 calc R U . . .
C28 C -0.6566(5) 0.1107(3) -0.2023(3) 0.0527(13) Uani 1 1 d . . . . .
H28A H -0.688906 0.119466 -0.164004 0.079 Uiso 1 1 calc R U . . .
H28B H -0.652007 0.064219 -0.207338 0.079 Uiso 1 1 calc R U . . .
H28C H -0.721021 0.123039 -0.237469 0.079 Uiso 1 1 calc R U . . .
C48 C 0.1799(7) 0.5609(4) 0.1451(3) 0.0651(17) Uani 1 1 d . . . . .
H48A H 0.117181 0.520582 0.128575 0.098 Uiso 1 1 calc R U . . .
H48B H 0.225784 0.579405 0.112641 0.098 Uiso 1 1 calc R U . . .
H48C H 0.127082 0.592188 0.159614 0.098 Uiso 1 1 calc R U . . .
C55 C -0.1025(6) 0.4759(3) 0.3314(3) 0.0584(15) Uani 1 1 d D . . . .
C18 C -0.2580(7) 0.1365(3) -0.5915(2) 0.0630(16) Uani 1 1 d . . . . .
H18A H -0.344349 0.154385 -0.595184 0.094 Uiso 1 1 calc R U . . .
H18B H -0.273842 0.091190 -0.580432 0.094 Uiso 1 1 calc R U . . .
H18C H -0.226796 0.138361 -0.630977 0.094 Uiso 1 1 calc R U . . .
C8 C -0.6052(6) 0.0943(3) -0.4710(3) 0.0609(15) Uani 1 1 d . . . . .
H8A H -0.567547 0.059492 -0.489838 0.091 Uiso 1 1 calc R U . . .
H8B H -0.603284 0.131515 -0.497013 0.091 Uiso 1 1 calc R U . . .
H8C H -0.700842 0.078269 -0.467371 0.091 Uiso 1 1 calc R U . . .
C49 C 0.3413(8) 0.4811(3) 0.1826(3) 0.0693(17) Uani 1 1 d . . . . .
H49A H 0.404127 0.468665 0.218298 0.104 Uiso 1 1 calc R U . . .
H49B H 0.389925 0.487903 0.148112 0.104 Uiso 1 1 calc R U . . .
H49C H 0.261245 0.446412 0.170415 0.104 Uiso 1 1 calc R U . . .
C63 C -1.1269(5) 0.01067(19) -0.39584(18) 0.0732(19) Uani 1 1 d DG . . . .
H63 H -1.173917 0.033711 -0.427242 0.088 Uiso 1 1 calc R U . . .
C62 C -1.2013(3) -0.0421(2) -0.37059(17) 0.0538(13) Uani 1 1 d DG . . . .
H62 H -1.297992 -0.054343 -0.385113 0.065 Uiso 1 1 calc R U . . .
C61 C -1.1310(4) -0.07652(18) -0.32366(17) 0.0579(14) Uani 1 1 d DG . . . .
H61 H -1.180745 -0.111818 -0.306767 0.069 Uiso 1 1 calc R U . . .
C60 C -0.9864(4) -0.0582(2) -0.30196(17) 0.0747(19) Uani 1 1 d DG . . . .
H60 H -0.939421 -0.081240 -0.270550 0.090 Uiso 1 1 calc R U . . .
C59 C -0.9121(3) -0.0054(3) -0.3272(2) 0.090(3) Uani 1 1 d DG . . . .
H59 H -0.815344 0.006814 -0.312679 0.108 Uiso 1 1 calc R U . . .
C64 C -0.9823(5) 0.02899(19) -0.3741(2) 0.086(2) Uani 1 1 d DG . . . .
H64 H -0.932589 0.064290 -0.391025 0.103 Uiso 1 1 calc R U . . .
C50 C 0.4179(9) 0.6015(4) 0.2073(3) 0.084(2) Uani 1 1 d . . . . .
H50A H 0.389961 0.642962 0.217674 0.126 Uiso 1 1 calc R U . . .
H50B H 0.451689 0.604052 0.168451 0.126 Uiso 1 1 calc R U . . .
H50C H 0.491658 0.592460 0.240410 0.126 Uiso 1 1 calc R U . . .
C16 C -0.0086(7) 0.1477(4) -0.5356(3) 0.0715(18) Uani 1 1 d . . . . .
H16A H -0.024484 0.102897 -0.523107 0.107 Uiso 1 1 calc R U . . .
H16B H 0.064929 0.173911 -0.504900 0.107 Uiso 1 1 calc R U . . .
H16C H 0.018989 0.147754 -0.575925 0.107 Uiso 1 1 calc R U . . .
B020 B 0.0213(7) 0.3940(3) 0.2104(3) 0.0505(15) Uani 1 1 d D . . . .
C17 C -0.1210(9) 0.2495(3) -0.5597(3) 0.077(2) Uani 1 1 d . . . . .
H17A H -0.045665 0.275368 -0.529545 0.116 Uiso 1 1 calc R U . . .
H17B H -0.205857 0.268183 -0.561023 0.116 Uiso 1 1 calc R U . . .
H17C H -0.096448 0.250038 -0.600629 0.116 Uiso 1 1 calc R U . . .
C40 C -0.2596(8) 0.4341(3) 0.0485(4) 0.0726(18) Uani 1 1 d . . . . .
H40A H -0.164088 0.448316 0.043669 0.109 Uiso 1 1 calc R U . . .
H40B H -0.304276 0.472283 0.052909 0.109 Uiso 1 1 calc R U . . .
H40C H -0.310484 0.406492 0.012072 0.109 Uiso 1 1 calc R U . . .
C53A C 0.3268(11) 0.5876(5) 0.4951(3) 0.065(2) Uani 0.754(12) 1 d D U P A 1
H53A H 0.238328 0.602979 0.493669 0.098 Uiso 0.754(12) 1 calc R U P A 1
H53B H 0.394705 0.609745 0.530430 0.098 Uiso 0.754(12) 1 calc R U P A 1
H53C H 0.314223 0.540492 0.499423 0.098 Uiso 0.754(12) 1 calc R U P A 1
C52A C 0.5223(9) 0.5783(6) 0.4394(4) 0.067(3) Uani 0.754(12) 1 d D U P A 1
H52A H 0.510187 0.531451 0.445096 0.101 Uiso 0.754(12) 1 calc R U P A 1
H52B H 0.588810 0.601558 0.474659 0.101 Uiso 0.754(12) 1 calc R U P A 1
H52C H 0.557061 0.586784 0.401321 0.101 Uiso 0.754(12) 1 calc R U P A 1
C54A C 0.4018(12) 0.6778(3) 0.4285(4) 0.069(3) Uani 0.754(12) 1 d D U P A 1
H54A H 0.438962 0.687471 0.391192 0.103 Uiso 0.754(12) 1 calc R U P A 1
H54B H 0.467388 0.699536 0.464775 0.103 Uiso 0.754(12) 1 calc R U P A 1
H54C H 0.313354 0.693617 0.425548 0.103 Uiso 0.754(12) 1 calc R U P A 1
C57 C -0.2099(9) 0.5030(5) 0.2824(4) 0.057(2) Uani 0.663(11) 1 d D U P B 1
H57A H -0.193633 0.550731 0.287376 0.085 Uiso 0.663(11) 1 calc R U P B 1
H57B H -0.303618 0.486252 0.288184 0.085 Uiso 0.663(11) 1 calc R U P B 1
H57C H -0.199755 0.489224 0.240845 0.085 Uiso 0.663(11) 1 calc R U P B 1
C58 C -0.1263(12) 0.4013(5) 0.3267(8) 0.083(3) Uani 0.663(11) 1 d D U P B 1
H58A H -0.127872 0.385600 0.284182 0.124 Uiso 0.663(11) 1 calc R U P B 1
H58B H -0.214985 0.384802 0.338149 0.124 Uiso 0.663(11) 1 calc R U P B 1
H58C H -0.051405 0.385847 0.354724 0.124 Uiso 0.663(11) 1 calc R U P B 1
C56 C -0.1292(12) 0.5012(7) 0.3958(5) 0.084(3) Uani 0.663(11) 1 d D U P B 1
H56A H -0.072116 0.482058 0.429207 0.126 Uiso 0.663(11) 1 calc R U P B 1
H56B H -0.227067 0.488486 0.397505 0.126 Uiso 0.663(11) 1 calc R U P B 1
H56C H -0.104746 0.548790 0.400511 0.126 Uiso 0.663(11) 1 calc R U P B 1
C67A C 0.2929(14) 0.2734(9) 0.3997(7) 0.070(3) Uani 0.581(17) 1 d D U P C 1
H67A H 0.241393 0.246131 0.423705 0.084 Uiso 0.581(17) 1 calc R U P C 1
C66A C 0.3971(15) 0.2503(6) 0.3752(7) 0.068(3) Uani 0.581(17) 1 d D U P C 1
H66A H 0.415813 0.207524 0.381876 0.081 Uiso 0.581(17) 1 calc R U P C 1
C65A C 0.4727(12) 0.2910(9) 0.3409(6) 0.060(3) Uani 0.581(17) 1 d D U P C 1
H65A H 0.544930 0.276487 0.324480 0.072 Uiso 0.581(17) 1 calc R U P C 1
C70A C 0.4422(14) 0.3535(9) 0.3307(6) 0.064(3) Uani 0.581(17) 1 d D U P C 1
H70A H 0.493336 0.380620 0.306365 0.077 Uiso 0.581(17) 1 calc R U P C 1
C69A C 0.3390(18) 0.3771(6) 0.3551(8) 0.065(3) Uani 0.581(17) 1 d D U P C 1
H69A H 0.320705 0.419995 0.348373 0.078 Uiso 0.581(17) 1 calc R U P C 1
C68A C 0.2633(15) 0.3363(10) 0.3895(6) 0.069(3) Uani 0.581(17) 1 d D U P C 1
H68A H 0.191361 0.350953 0.406155 0.082 Uiso 0.581(17) 1 calc R U P C 1
C67B C 0.2663(13) 0.3075(9) 0.4008(5) 0.055(4) Uani 0.419(17) 1 d G U P C 2
H67B H 0.198299 0.301996 0.425903 0.065 Uiso 0.419(17) 1 calc R U P C 2
C66B C 0.334(2) 0.2548(5) 0.3882(6) 0.064(4) Uani 0.419(17) 1 d G U P C 2
H66B H 0.310931 0.213989 0.404810 0.076 Uiso 0.419(17) 1 calc R U P C 2
C65B C 0.4355(17) 0.2630(7) 0.3507(8) 0.059(4) Uani 0.419(17) 1 d G U P C 2
H65B H 0.480606 0.227745 0.342266 0.071 Uiso 0.419(17) 1 calc R U P C 2
C70B C 0.4696(11) 0.3240(10) 0.3259(5) 0.051(4) Uani 0.419(17) 1 d G U P C 2
H70B H 0.537650 0.329507 0.300815 0.061 Uiso 0.419(17) 1 calc R U P C 2
C69B C 0.4022(19) 0.3767(5) 0.3385(5) 0.054(4) Uani 0.419(17) 1 d G U P C 2
H69B H 0.425019 0.417514 0.321908 0.064 Uiso 0.419(17) 1 calc R U P C 2
C68B C 0.3005(14) 0.3685(7) 0.3760(7) 0.050(4) Uani 0.419(17) 1 d G U P C 2
H68B H 0.255343 0.403760 0.384452 0.060 Uiso 0.419(17) 1 calc R U P C 2
C2AA C -0.2164(19) 0.4491(11) 0.2700(8) 0.069(5) Uani 0.337(11) 1 d D U P B 2
H2AA H -0.209321 0.479920 0.237782 0.104 Uiso 0.337(11) 1 calc R U P B 2
H2AB H -0.309164 0.444451 0.279712 0.104 Uiso 0.337(11) 1 calc R U P B 2
H2AC H -0.199588 0.406629 0.255345 0.104 Uiso 0.337(11) 1 calc R U P B 2
C1AA C -0.168(2) 0.5272(11) 0.3610(13) 0.080(5) Uani 0.337(11) 1 d D U P B 2
H1AA H -0.108051 0.545183 0.400040 0.121 Uiso 0.337(11) 1 calc R U P B 2
H1AB H -0.258506 0.507142 0.368898 0.121 Uiso 0.337(11) 1 calc R U P B 2
H1AC H -0.181079 0.562238 0.332984 0.121 Uiso 0.337(11) 1 calc R U P B 2
C0AA C -0.103(2) 0.4127(8) 0.3672(10) 0.059(4) Uani 0.337(11) 1 d D U P B 2
H0AA H -0.048738 0.383911 0.349670 0.088 Uiso 0.337(11) 1 calc R U P B 2
H0AB H -0.197924 0.390360 0.363739 0.088 Uiso 0.337(11) 1 calc R U P B 2
H0AC H -0.061131 0.424174 0.410872 0.088 Uiso 0.337(11) 1 calc R U P B 2
C52B C 0.5306(19) 0.6224(16) 0.4280(12) 0.066(6) Uani 0.246(12) 1 d D U P A 2
H52D H 0.552877 0.591299 0.398555 0.099 Uiso 0.246(12) 1 calc R U P A 2
H52E H 0.592091 0.622222 0.468198 0.099 Uiso 0.246(12) 1 calc R U P A 2
H52F H 0.543272 0.666156 0.412815 0.099 Uiso 0.246(12) 1 calc R U P A 2
C53B C 0.374(4) 0.5544(16) 0.4869(13) 0.085(7) Uani 0.246(12) 1 d D U P A 2
H53D H 0.280164 0.546536 0.495705 0.127 Uiso 0.246(12) 1 calc R U P A 2
H53E H 0.439654 0.572957 0.524280 0.127 Uiso 0.246(12) 1 calc R U P A 2
H53F H 0.398128 0.513110 0.473291 0.127 Uiso 0.246(12) 1 calc R U P A 2
C54B C 0.330(3) 0.6658(11) 0.4550(13) 0.065(6) Uani 0.246(12) 1 d D U P A 2
H54D H 0.324473 0.694805 0.420953 0.097 Uiso 0.246(12) 1 calc R U P A 2
H54E H 0.396038 0.687697 0.491041 0.097 Uiso 0.246(12) 1 calc R U P A 2
H54F H 0.238637 0.654707 0.465708 0.097 Uiso 0.246(12) 1 calc R U P A 2
H1A H -0.228(7) 0.068(2) -0.283(3) 0.078 Uiso 1 1 d D U . . .
H020 H 0.080(7) 0.371(3) 0.251(2) 0.078 Uiso 1 1 d D U . . .
C36A C 0.1374(11) 0.2592(8) 0.1622(8) 0.039(3) Uani 0.49(2) 1 d D U P D 1
H36A H 0.117792 0.224979 0.127390 0.047 Uiso 0.49(2) 1 calc R U P D 1
C36B C 0.1381(10) 0.2804(6) 0.1839(6) 0.035(2) Uani 0.51(2) 1 d D U P D 2
H36B H 0.136849 0.314007 0.217162 0.042 Uiso 0.51(2) 1 calc R U P D 2
C35A C 0.131(3) 0.2118(10) 0.2095(12) 0.051(4) Uani 0.49(2) 1 d D U P D 1
H35A H 0.092852 0.229311 0.243048 0.077 Uiso 0.49(2) 1 calc R U P D 1
H35B H 0.224744 0.203257 0.225901 0.077 Uiso 0.49(2) 1 calc R U P D 1
H35C H 0.072302 0.171164 0.191142 0.077 Uiso 0.49(2) 1 calc R U P D 1
C37B C 0.2678(15) 0.3056(8) 0.1667(8) 0.048(3) Uani 0.51(2) 1 d D U P D 2
H37A H 0.251292 0.314800 0.122935 0.073 Uiso 0.51(2) 1 calc R U P D 2
H37B H 0.330036 0.273323 0.173604 0.073 Uiso 0.51(2) 1 calc R U P D 2
H37C H 0.310305 0.345845 0.191883 0.073 Uiso 0.51(2) 1 calc R U P D 2
C37A C 0.2600(15) 0.2908(8) 0.1451(7) 0.041(3) Uani 0.49(2) 1 d D U P D 1
H37D H 0.272743 0.268979 0.107022 0.062 Uiso 0.49(2) 1 calc R U P D 1
H37E H 0.339453 0.288707 0.178201 0.062 Uiso 0.49(2) 1 calc R U P D 1
H37F H 0.252367 0.336425 0.138198 0.062 Uiso 0.49(2) 1 calc R U P D 1
C35B C 0.105(3) 0.2205(11) 0.2158(11) 0.058(5) Uani 0.51(2) 1 d D U P D 2
H35D H 0.009952 0.216169 0.222342 0.087 Uiso 0.51(2) 1 calc R U P D 2
H35E H 0.168861 0.222970 0.255725 0.087 Uiso 0.51(2) 1 calc R U P D 2
H35F H 0.115359 0.182662 0.190375 0.087 Uiso 0.51(2) 1 calc R U P D 2

loop_
_atom_site_aniso_label
_atom_site_aniso_U_11
_atom_site_aniso_U_22
_atom_site_aniso_U_33
_atom_site_aniso_U_23
_atom_site_aniso_U_13
_atom_site_aniso_U_12
Br5 0.0343(3) 0.0526(3) 0.0367(2) 0.00801(19) 0.00532(19) 0.0000(2)
Br3 0.0468(3) 0.0537(3) 0.0510(3) 0.0044(2) 0.0172(2) 0.0160(2)
Br4 0.0499(3) 0.0633(3) 0.0396(3) 0.0208(2) 0.0147(2) -0.0072(2)
Br7 0.0769(4) 0.0466(3) 0.0389(3) -0.0005(2) 0.0238(3) 0.0020(3)
Br8 0.0551(4) 0.0863(4) 0.0325(3) 0.0122(2) 0.0132(2) -0.0203(3)
Br2 0.0514(3) 0.0749(4) 0.0525(3) 0.0314(3) 0.0099(3) 0.0226(3)
Br1 0.0744(4) 0.0460(3) 0.0574(3) -0.0021(2) 0.0264(3) -0.0134(3)
Br6 0.0445(3) 0.0764(4) 0.0623(4) 0.0038(3) -0.0020(3) 0.0267(3)
Al2 0.0326(7) 0.0450(7) 0.0251(6) 0.0047(5) 0.0067(5) 0.0055(5)
Al1 0.0351(7) 0.0359(6) 0.0328(6) 0.0105(5) 0.0136(5) 0.0048(5)
N2 0.0305(19) 0.0353(17) 0.0246(16) 0.0081(13) 0.0076(14) 0.0088(14)
N5 0.0300(19) 0.0327(17) 0.0365(19) 0.0068(14) 0.0072(15) -0.0014(14)
N3 0.0280(18) 0.0322(16) 0.0257(16) 0.0072(12) 0.0103(13) 0.0090(14)
N1 0.036(2) 0.0352(17) 0.0222(16) 0.0113(13) 0.0098(14) 0.0093(15)
N6 0.033(2) 0.042(2) 0.055(2) 0.0267(17) 0.0088(18) 0.0016(17)
N4 0.048(3) 0.047(2) 0.036(2) 0.0109(17) -0.0085(18) -0.0145(19)
C20 0.032(2) 0.039(2) 0.0196(18) 0.0028(15) 0.0099(16) 0.0032(17)
C1 0.031(2) 0.0311(19) 0.0237(19) 0.0089(14) 0.0100(16) 0.0104(16)
C19 0.030(2) 0.0291(19) 0.0241(19) 0.0070(14) 0.0066(16) 0.0065(16)
C21 0.033(2) 0.034(2) 0.030(2) -0.0014(16) 0.0109(17) 0.0005(17)
C6 0.037(2) 0.0304(19) 0.025(2) 0.0106(15) 0.0079(17) 0.0056(17)
C43 0.033(2) 0.0269(19) 0.040(2) 0.0070(16) 0.0067(18) 0.0021(17)
C4 0.046(3) 0.032(2) 0.026(2) 0.0076(15) 0.0124(18) 0.0074(18)
C42 0.039(2) 0.0241(18) 0.035(2) 0.0065(15) 0.0080(19) 0.0026(17)
C3 0.042(3) 0.034(2) 0.030(2) 0.0066(16) 0.0139(19) 0.0065(18)
C5 0.045(3) 0.034(2) 0.0217(19) 0.0053(15) 0.0047(17) 0.0072(18)
C2 0.040(2) 0.031(2) 0.027(2) 0.0062(15) 0.0098(18) 0.0117(17)
C30 0.030(2) 0.042(2) 0.040(2) 0.0136(18) 0.0023(19) -0.0015(19)
C24 0.026(2) 0.051(2) 0.034(2) 0.0121(18) 0.0135(17) 0.0158(19)
C33 0.028(2) 0.039(2) 0.042(2) 0.0017(18) 0.0147(19) -0.0058(18)
C44 0.043(3) 0.033(2) 0.034(2) 0.0103(16) -0.0010(19) 0.0074(19)
C32 0.029(2) 0.046(2) 0.047(3) 0.0143(19) 0.019(2) 0.0021(19)
C11 0.031(2) 0.044(2) 0.031(2) 0.0047(17) 0.0059(18) 0.0037(18)
C27 0.028(2) 0.045(2) 0.038(2) 0.0114(18) 0.0087(18) 0.0130(18)
C14 0.048(3) 0.039(2) 0.032(2) 0.0008(17) 0.002(2) 0.007(2)
C47 0.043(3) 0.038(2) 0.040(2) 0.0038(18) 0.013(2) 0.006(2)
C41 0.038(3) 0.035(2) 0.036(2) 0.0153(17) -0.0020(19) -0.0056(19)
C13 0.043(3) 0.048(3) 0.037(2) 0.0036(19) -0.003(2) 0.017(2)
C23 0.053(3) 0.050(3) 0.0203(19) 0.0128(17) 0.0098(19) 0.011(2)
C9 0.038(3) 0.057(3) 0.048(3) 0.012(2) 0.010(2) 0.011(2)
C45 0.053(3) 0.051(3) 0.034(2) 0.018(2) 0.007(2) 0.008(2)
C25 0.041(3) 0.052(3) 0.054(3) 0.006(2) 0.011(2) 0.020(2)
C39 0.042(3) 0.037(2) 0.047(3) 0.0012(19) 0.001(2) 0.007(2)
C46 0.037(3) 0.055(3) 0.038(2) 0.023(2) 0.003(2) -0.005(2)
C7 0.035(2) 0.047(2) 0.036(2) 0.0067(18) 0.0078(19) 0.005(2)
C22 0.042(3) 0.049(2) 0.034(2) 0.0029(18) 0.020(2) 0.007(2)
C15 0.071(4) 0.043(2) 0.024(2) 0.0093(17) 0.016(2) 0.001(2)
C10 0.042(3) 0.046(3) 0.054(3) 0.009(2) 0.013(2) -0.005(2)
C51 0.055(3) 0.049(3) 0.040(3) -0.002(2) -0.013(2) 0.011(2)
C34 0.046(3) 0.046(3) 0.047(3) -0.005(2) 0.009(2) 0.001(2)
C12 0.043(3) 0.072(3) 0.049(3) -0.007(3) 0.014(2) -0.014(3)
B1 0.027(2) 0.039(2) 0.024(2) 0.0025(17) 0.0067(18) 0.0061(19)
C26 0.026(2) 0.061(3) 0.063(3) 0.009(2) 0.009(2) 0.008(2)
C31 0.057(3) 0.045(3) 0.064(3) 0.019(2) 0.029(3) 0.014(2)
C38 0.040(3) 0.052(3) 0.085(4) 0.001(3) 0.020(3) 0.013(2)
C29 0.052(3) 0.044(3) 0.077(4) 0.016(2) 0.013(3) 0.016(2)
C28 0.029(3) 0.061(3) 0.066(3) 0.019(3) 0.004(2) 0.004(2)
C48 0.070(4) 0.099(4) 0.043(3) 0.042(3) 0.026(3) 0.037(3)
C55 0.041(3) 0.076(4) 0.055(3) 0.038(3) 0.010(2) -0.008(3)
C18 0.075(4) 0.081(4) 0.030(3) -0.003(2) 0.016(3) -0.001(3)
C8 0.045(3) 0.079(4) 0.049(3) 0.003(3) -0.002(2) -0.005(3)
C49 0.083(5) 0.065(4) 0.069(4) -0.001(3) 0.020(3) 0.033(3)
C63 0.101(6) 0.067(4) 0.068(4) 0.012(3) 0.033(4) 0.042(4)
C62 0.050(3) 0.067(3) 0.047(3) -0.002(2) 0.011(2) 0.014(3)
C61 0.071(4) 0.065(3) 0.041(3) 0.010(2) 0.019(3) 0.011(3)
C60 0.072(5) 0.123(6) 0.033(3) 0.012(3) 0.011(3) 0.027(4)
C59 0.054(4) 0.140(7) 0.062(4) -0.033(5) 0.009(3) -0.014(4)
C64 0.097(6) 0.057(4) 0.105(6) -0.012(4) 0.055(5) -0.019(4)
C50 0.098(6) 0.085(4) 0.064(4) -0.018(3) 0.051(4) -0.036(4)
C16 0.073(4) 0.111(5) 0.039(3) -0.006(3) 0.028(3) 0.025(4)
B020 0.049(4) 0.047(3) 0.045(3) 0.019(2) -0.004(3) -0.011(3)
C17 0.125(6) 0.066(4) 0.045(3) 0.014(3) 0.042(4) -0.004(4)
C40 0.081(5) 0.059(3) 0.087(5) 0.028(3) 0.024(4) 0.025(3)
C53A 0.075(6) 0.084(6) 0.036(4) 0.008(4) 0.007(4) 0.012(4)
C52A 0.064(5) 0.083(6) 0.050(4) 0.002(4) -0.006(4) 0.019(4)
C54A 0.098(7) 0.040(4) 0.049(5) 0.002(3) -0.019(4) -0.004(4)
C57 0.044(4) 0.072(5) 0.052(5) 0.022(4) 0.008(4) 0.000(4)
C58 0.055(6) 0.073(6) 0.109(8) 0.044(6) 0.005(6) -0.020(5)
C56 0.048(5) 0.138(8) 0.061(6) 0.028(6) 0.019(5) -0.014(6)
C67A 0.062(5) 0.075(5) 0.075(5) 0.013(4) 0.015(4) 0.015(4)
C66A 0.057(5) 0.071(5) 0.075(5) 0.014(4) 0.014(4) 0.007(4)
C65A 0.055(5) 0.069(5) 0.059(5) 0.020(4) 0.012(4) 0.012(4)
C70A 0.060(5) 0.067(5) 0.066(5) 0.012(4) 0.009(4) 0.012(4)
C69A 0.059(5) 0.072(5) 0.063(5) 0.009(4) 0.004(4) 0.016(4)
C68A 0.060(5) 0.074(5) 0.072(5) 0.014(4) 0.006(4) 0.018(4)
C67B 0.054(6) 0.052(6) 0.057(6) -0.002(5) 0.015(5) 0.005(5)
C66B 0.069(7) 0.058(6) 0.064(6) -0.006(5) 0.013(5) 0.012(5)
C65B 0.062(6) 0.058(6) 0.057(6) -0.006(5) 0.010(5) 0.009(5)
C70B 0.050(6) 0.051(6) 0.051(6) 0.004(5) 0.012(4) 0.008(5)
C69B 0.055(6) 0.057(6) 0.048(5) -0.002(4) 0.009(5) 0.010(5)
C68B 0.047(6) 0.051(6) 0.052(6) 0.000(5) 0.010(5) 0.004(5)
C2AA 0.051(8) 0.083(9) 0.068(8) 0.040(8) 0.015(7) -0.017(8)
C1AA 0.058(9) 0.096(10) 0.091(10) 0.010(9) 0.022(8) 0.013(8)
C0AA 0.052(8) 0.060(8) 0.067(9) 0.010(8) 0.024(8) -0.001(7)
C52B 0.070(10) 0.061(10) 0.054(9) 0.001(9) -0.018(9) 0.009(9)
C53B 0.090(11) 0.087(11) 0.068(10) 0.007(10) -0.013(10) 0.018(10)
C54B 0.082(11) 0.061(9) 0.041(9) 0.002(8) -0.004(9) 0.003(9)
C36A 0.031(4) 0.047(5) 0.040(5) 0.010(4) 0.008(4) 0.009(4)
C36B 0.035(4) 0.038(5) 0.033(5) 0.002(4) 0.006(4) 0.006(3)
C35A 0.042(8) 0.051(7) 0.065(7) 0.028(6) 0.015(6) 0.013(6)
C37B 0.042(6) 0.051(7) 0.050(8) 0.008(5) 0.002(6) 0.004(5)
C37A 0.038(6) 0.063(7) 0.029(6) 0.004(5) 0.013(5) 0.018(5)
C35B 0.055(9) 0.065(7) 0.057(7) 0.030(6) -0.001(6) 0.025(6)

loop_
_atom_type_symbol
_atom_type_description
_atom_type_scat_dispersion_real
_atom_type_scat_dispersion_imag
_atom_type_scat_source
C C 0.0181 0.0091 'International Tables Vol C Tables 4.2.6.8 and 6.1.1.4'
H H 0.0000 0.0000 'International Tables Vol C Tables 4.2.6.8 and 6.1.1.4'
Al Al 0.2130 0.2455 'International Tables Vol C Tables 4.2.6.8 and 6.1.1.4'
B B 0.0090 0.0039 'International Tables Vol C Tables 4.2.6.8 and 6.1.1.4'
Br Br -0.6763 1.2805 'International Tables Vol C Tables 4.2.6.8 and 6.1.1.4'
N N 0.0311 0.0180 'International Tables Vol C Tables 4.2.6.8 and 6.1.1.4'

loop_
_geom_angle_atom_site_label_1
_geom_angle_atom_site_label_2
_geom_angle_atom_site_label_3
_geom_angle
_geom_angle_site_symmetry_1
_geom_angle_site_symmetry_3
_geom_angle_publ_flag
Br7 Al2 Br5 109.16(6) . . ?
Br7 Al2 Br8 108.72(6) . . ?
Br7 Al2 Br6 111.18(5) . . ?
Br8 Al2 Br5 111.62(5) . . ?
Br6 Al2 Br5 106.71(6) . . ?
Br6 Al2 Br8 109.47(6) . . ?
Br4 Al1 Br3 108.70(5) . . ?
Br4 Al1 Br1 109.86(5) . . ?
Br2 Al1 Br3 106.81(5) . . ?
Br2 Al1 Br4 110.78(6) . . ?
Br2 Al1 Br1 111.39(6) . . ?
Br1 Al1 Br3 109.21(6) . . ?
C20 N2 C24 126.3(3) . . ?
C19 N2 C20 108.9(3) . . ?
C19 N2 C24 124.8(3) . . ?
C30 N5 C33 109.7(4) . . ?
C30 N5 C39 124.0(4) . . ?
C33 N5 C39 126.3(4) . . ?
C19 N3 C21 109.7(3) . . ?
C19 N3 C27 123.2(3) . . ?
C21 N3 C27 126.9(3) . . ?
C1 N1 H1 118.1 . . ?
B1 N1 H1 118.1 . . ?
B1 N1 C1 123.9(3) . . ?
C30 N6 C32 110.2(4) . . ?
C30 N6 C36A 136.6(8) . . ?
C30 N6 C36B 113.4(7) . . ?
C32 N6 C36A 113.0(8) . . ?
C32 N6 C36B 136.4(7) . . ?
C41 N4 H4 118.6 . . ?
B020 N4 H4 118.6 . . ?
B020 N4 C41 122.8(4) . . ?
N2 C20 C23 125.5(4) . . ?
C21 C20 N2 107.3(4) . . ?
C21 C20 C23 127.1(4) . . ?
C6 C1 N1 120.1(4) . . ?
C6 C1 C2 122.0(4) . . ?
C2 C1 N1 118.0(3) . . ?
N2 C19 B1 123.6(4) . . ?
N3 C19 N2 107.3(3) . . ?
N3 C19 B1 128.8(4) . . ?
N3 C21 C22 125.2(4) . . ?
C20 C21 N3 106.7(4) . . ?
C20 C21 C22 128.0(4) . . ?
C1 C6 C7 124.3(4) . . ?
C5 C6 C1 117.0(4) . . ?
C5 C6 C7 118.7(4) . . ?
C42 C43 H43 118.2 . . ?
C42 C43 C44 123.6(4) . . ?
C44 C43 H43 118.2 . . ?
C3 C4 C5 117.1(4) . . ?
C3 C4 C15 120.3(4) . . ?
C5 C4 C15 122.5(4) . . ?
C43 C42 C47 118.7(4) . . ?
C43 C42 C41 117.2(4) . . ?
C41 C42 C47 124.1(4) . . ?
C4 C3 H3 118.1 . . ?
C4 C3 C2 123.8(4) . . ?
C2 C3 H3 118.1 . . ?
C6 C5 H5 118.4 . . ?
C4 C5 C6 123.1(4) . . ?
C4 C5 H5 118.4 . . ?
C1 C2 C11 124.8(4) . . ?
C3 C2 C1 116.7(4) . . ?
C3 C2 C11 118.4(4) . . ?
N5 C30 B020 129.8(5) . . ?
N6 C30 N5 106.5(4) . . ?
N6 C30 B020 123.7(4) . . ?
N2 C24 H24 106.5 . . ?
N2 C24 C25 112.3(4) . . ?
N2 C24 C26 111.0(4) . . ?
C25 C24 H24 106.5 . . ?
C25 C24 C26 113.6(4) . . ?
C26 C24 H24 106.5 . . ?
N5 C33 C34 125.4(4) . . ?
C32 C33 N5 107.2(4) . . ?
C32 C33 C34 127.4(4) . . ?
C43 C44 C51 120.4(4) . . ?
C45 C44 C43 116.9(4) . . ?
C45 C44 C51 122.6(4) . . ?
N6 C32 C31 125.0(5) . . ?
C33 C32 N6 106.3(4) . . ?
C33 C32 C31 128.7(5) . . ?
C14 C11 C2 109.4(4) . . ?
C14 C11 C13 110.4(4) . . ?
C13 C11 C2 111.5(4) . . ?
C12 C11 C2 112.4(4) . . ?
C12 C11 C14 107.0(4) . . ?
C12 C11 C13 106.1(4) . . ?
N3 C27 H27 106.2 . . ?
N3 C27 C29 112.1(4) . . ?
N3 C27 C28 112.1(4) . . ?
C29 C27 H27 106.2 . . ?
C29 C27 C28 113.3(4) . . ?
C28 C27 H27 106.2 . . ?
C11 C14 H14A 109.5 . . ?
C11 C14 H14B 109.5 . . ?
C11 C14 H14C 109.5 . . ?
H14A C14 H14B 109.5 . . ?
H14A C14 H14C 109.5 . . ?
H14B C14 H14C 109.5 . . ?
C48 C47 C42 112.4(4) . . ?
C48 C47 C49 108.7(5) . . ?
C49 C47 C42 110.2(4) . . ?
C50 C47 C42 111.0(4) . . ?
C50 C47 C48 107.2(5) . . ?
C50 C47 C49 107.1(5) . . ?
C42 C41 N4 118.0(4) . . ?
C46 C41 N4 120.6(4) . . ?
C46 C41 C42 121.0(4) . . ?
C11 C13 H13A 109.5 . . ?
C11 C13 H13B 109.5 . . ?
C11 C13 H13C 109.5 . . ?
H13A C13 H13B 109.5 . . ?
H13A C13 H13C 109.5 . . ?
H13B C13 H13C 109.5 . . ?
C20 C23 H23A 109.5 . . ?
C20 C23 H23B 109.5 . . ?
C20 C23 H23C 109.5 . . ?
H23A C23 H23B 109.5 . . ?
H23A C23 H23C 109.5 . . ?
H23B C23 H23C 109.5 . . ?
H9A C9 H9B 109.5 . . ?
H9A C9 H9C 109.5 . . ?
H9B C9 H9C 109.5 . . ?
C7 C9 H9A 109.5 . . ?
C7 C9 H9B 109.5 . . ?
C7 C9 H9C 109.5 . . ?
C44 C45 H45 118.3 . . ?
C44 C45 C46 123.4(5) . . ?
C46 C45 H45 118.3 . . ?
C24 C25 H25A 109.5 . . ?
C24 C25 H25B 109.5 . . ?
C24 C25 H25C 109.5 . . ?
H25A C25 H25B 109.5 . . ?
H25A C25 H25C 109.5 . . ?
H25B C25 H25C 109.5 . . ?
N5 C39 H39 106.5 . . ?
N5 C39 C38 112.2(4) . . ?
N5 C39 C40 110.5(4) . . ?
C38 C39 H39 106.5 . . ?
C38 C39 C40 113.9(5) . . ?
C40 C39 H39 106.5 . . ?
C41 C46 C55 124.9(4) . . ?
C45 C46 C41 117.6(4) . . ?
C45 C46 C55 117.5(5) . . ?
C9 C7 C6 110.3(4) . . ?
C9 C7 C8 105.9(4) . . ?
C10 C7 C6 112.5(4) . . ?
C10 C7 C9 110.9(4) . . ?
C10 C7 C8 105.0(4) . . ?
C8 C7 C6 111.9(4) . . ?
C21 C22 H22A 109.5 . . ?
C21 C22 H22B 109.5 . . ?
C21 C22 H22C 109.5 . . ?
H22A C22 H22B 109.5 . . ?
H22A C22 H22C 109.5 . . ?
H22B C22 H22C 109.5 . . ?
C18 C15 C4 112.4(4) . . ?
C18 C15 C16 108.2(5) . . ?
C18 C15 C17 108.2(5) . . ?
C16 C15 C4 109.0(4) . . ?
C16 C15 C17 110.1(6) . . ?
C17 C15 C4 109.0(4) . . ?
C7 C10 H10A 109.5 . . ?
C7 C10 H10B 109.5 . . ?
C7 C10 H10C 109.5 . . ?
H10A C10 H10B 109.5 . . ?
H10A C10 H10C 109.5 . . ?
H10B C10 H10C 109.5 . . ?
C44 C51 C52A 108.9(5) . . ?
C44 C51 C54A 108.3(4) . . ?
C53A C51 C44 113.3(5) . . ?
C53A C51 C52A 108.0(6) . . ?
C53A C51 C54A 109.6(7) . . ?
C54A C51 C52A 108.6(7) . . ?
C52B C51 C44 115.3(10) . . ?
C52B C51 C53B 109.0(18) . . ?
C52B C51 C54B 106.6(17) . . ?
C53B C51 C44 107.2(13) . . ?
C54B C51 C44 109.6(10) . . ?
C54B C51 C53B 108.9(19) . . ?
C33 C34 H34A 109.5 . . ?
C33 C34 H34B 109.5 . . ?
C33 C34 H34C 109.5 . . ?
H34A C34 H34B 109.5 . . ?
H34A C34 H34C 109.5 . . ?
H34B C34 H34C 109.5 . . ?
C11 C12 H12A 109.5 . . ?
C11 C12 H12B 109.5 . . ?
C11 C12 H12C 109.5 . . ?
H12A C12 H12B 109.5 . . ?
H12A C12 H12C 109.5 . . ?
H12B C12 H12C 109.5 . . ?
N1 B1 C19 124.2(4) . . ?
N1 B1 H1A 118(4) . . ?
C19 B1 H1A 118(4) . . ?
C24 C26 H26A 109.5 . . ?
C24 C26 H26B 109.5 . . ?
C24 C26 H26C 109.5 . . ?
H26A C26 H26B 109.5 . . ?
H26A C26 H26C 109.5 . . ?
H26B C26 H26C 109.5 . . ?
C32 C31 H31A 109.5 . . ?
C32 C31 H31B 109.5 . . ?
C32 C31 H31C 109.5 . . ?
H31A C31 H31B 109.5 . . ?
H31A C31 H31C 109.5 . . ?
H31B C31 H31C 109.5 . . ?
C39 C38 H38A 109.5 . . ?
C39 C38 H38B 109.5 . . ?
C39 C38 H38C 109.5 . . ?
H38A C38 H38B 109.5 . . ?
H38A C38 H38C 109.5 . . ?
H38B C38 H38C 109.5 . . ?
C27 C29 H29A 109.5 . . ?
C27 C29 H29B 109.5 . . ?
C27 C29 H29C 109.5 . . ?
H29A C29 H29B 109.5 . . ?
H29A C29 H29C 109.5 . . ?
H29B C29 H29C 109.5 . . ?
C27 C28 H28A 109.5 . . ?
C27 C28 H28B 109.5 . . ?
C27 C28 H28C 109.5 . . ?
H28A C28 H28B 109.5 . . ?
H28A C28 H28C 109.5 . . ?
H28B C28 H28C 109.5 . . ?
C47 C48 H48A 109.5 . . ?
C47 C48 H48B 109.5 . . ?
C47 C48 H48C 109.5 . . ?
H48A C48 H48B 109.5 . . ?
H48A C48 H48C 109.5 . . ?
H48B C48 H48C 109.5 . . ?
C46 C55 C2AA 118.5(8) . . ?
C57 C55 C46 109.4(5) . . ?
C57 C55 C56 104.6(7) . . ?
C58 C55 C46 111.7(7) . . ?
C58 C55 C57 111.4(7) . . ?
C58 C55 C56 109.6(8) . . ?
C56 C55 C46 109.9(5) . . ?
C1AA C55 C46 110.5(10) . . ?
C1AA C55 C2AA 103.4(14) . . ?
C1AA C55 C0AA 112.8(14) . . ?
C0AA C55 C46 111.0(9) . . ?
C0AA C55 C2AA 100.2(11) . . ?
C15 C18 H18A 109.5 . . ?
C15 C18 H18B 109.5 . . ?
C15 C18 H18C 109.5 . . ?
H18A C18 H18B 109.5 . . ?
H18A C18 H18C 109.5 . . ?
H18B C18 H18C 109.5 . . ?
C7 C8 H8A 109.5 . . ?
C7 C8 H8B 109.5 . . ?
C7 C8 H8C 109.5 . . ?
H8A C8 H8B 109.5 . . ?
H8A C8 H8C 109.5 . . ?
H8B C8 H8C 109.5 . . ?
C47 C49 H49A 109.5 . . ?
C47 C49 H49B 109.5 . . ?
C47 C49 H49C 109.5 . . ?
H49A C49 H49B 109.5 . . ?
H49A C49 H49C 109.5 . . ?
H49B C49 H49C 109.5 . . ?
C62 C63 H63 120.0 . . ?
C62 C63 C64 120.0 . . ?
C64 C63 H63 120.0 . . ?
C63 C62 H62 120.0 . . ?
C63 C62 C61 120.0 . . ?
C61 C62 H62 120.0 . . ?
C62 C61 H61 120.0 . . ?
C60 C61 C62 120.0 . . ?
C60 C61 H61 120.0 . . ?
C61 C60 H60 120.0 . . ?
C61 C60 C59 120.0 . . ?
C59 C60 H60 120.0 . . ?
C60 C59 H59 120.0 . . ?
C64 C59 C60 120.0 . . ?
C64 C59 H59 120.0 . . ?
C63 C64 H64 120.0 . . ?
C59 C64 C63 120.0 . . ?
C59 C64 H64 120.0 . . ?
C47 C50 H50A 109.5 . . ?
C47 C50 H50B 109.5 . . ?
C47 C50 H50C 109.5 . . ?
H50A C50 H50B 109.5 . . ?
H50A C50 H50C 109.5 . . ?
H50B C50 H50C 109.5 . . ?
C15 C16 H16A 109.5 . . ?
C15 C16 H16B 109.5 . . ?
C15 C16 H16C 109.5 . . ?
H16A C16 H16B 109.5 . . ?
H16A C16 H16C 109.5 . . ?
H16B C16 H16C 109.5 . . ?
N4 B020 C30 126.5(5) . . ?
N4 B020 H020 119(4) . . ?
C30 B020 H020 114(4) . . ?
C15 C17 H17A 109.5 . . ?
C15 C17 H17B 109.5 . . ?
C15 C17 H17C 109.5 . . ?
H17A C17 H17B 109.5 . . ?
H17A C17 H17C 109.5 . . ?
H17B C17 H17C 109.5 . . ?
C39 C40 H40A 109.5 . . ?
C39 C40 H40B 109.5 . . ?
C39 C40 H40C 109.5 . . ?
H40A C40 H40B 109.5 . . ?
H40A C40 H40C 109.5 . . ?
H40B C40 H40C 109.5 . . ?
C51 C53A H53A 109.5 . . ?
C51 C53A H53B 109.5 . . ?
C51 C53A H53C 109.5 . . ?
H53A C53A H53B 109.5 . . ?
H53A C53A H53C 109.5 . . ?
H53B C53A H53C 109.5 . . ?
C51 C52A H52A 109.5 . . ?
C51 C52A H52B 109.5 . . ?
C51 C52A H52C 109.5 . . ?
H52A C52A H52B 109.5 . . ?
H52A C52A H52C 109.5 . . ?
H52B C52A H52C 109.5 . . ?
C51 C54A H54A 109.5 . . ?
C51 C54A H54B 109.5 . . ?
C51 C54A H54C 109.5 . . ?
H54A C54A H54B 109.5 . . ?
H54A C54A H54C 109.5 . . ?
H54B C54A H54C 109.5 . . ?
C55 C57 H57A 109.5 . . ?
C55 C57 H57B 109.5 . . ?
C55 C57 H57C 109.5 . . ?
H57A C57 H57B 109.5 . . ?
H57A C57 H57C 109.5 . . ?
H57B C57 H57C 109.5 . . ?
C55 C58 H58A 109.5 . . ?
C55 C58 H58B 109.5 . . ?
C55 C58 H58C 109.5 . . ?
H58A C58 H58B 109.5 . . ?
H58A C58 H58C 109.5 . . ?
H58B C58 H58C 109.5 . . ?
C55 C56 H56A 109.5 . . ?
C55 C56 H56B 109.5 . . ?
C55 C56 H56C 109.5 . . ?
H56A C56 H56B 109.5 . . ?
H56A C56 H56C 109.5 . . ?
H56B C56 H56C 109.5 . . ?
C66A C67A H67A 119.4 . . ?
C66A C67A C68A 121.1(11) . . ?
C68A C67A H67A 119.4 . . ?
C67A C66A H66A 120.6 . . ?
C65A C66A C67A 118.8(11) . . ?
C65A C66A H66A 120.6 . . ?
C66A C65A H65A 120.1 . . ?
C66A C65A C70A 119.8(11) . . ?
C70A C65A H65A 120.1 . . ?
C65A C70A H70A 119.1 . . ?
C69A C70A C65A 121.8(10) . . ?
C69A C70A H70A 119.1 . . ?
C70A C69A H69A 120.9 . . ?
C68A C69A C70A 118.3(10) . . ?
C68A C69A H69A 120.8 . . ?
C67A C68A H68A 120.0 . . ?
C69A C68A C67A 120.1(11) . . ?
C69A C68A H68A 120.0 . . ?
C66B C67B H67B 120.0 . . ?
C66B C67B C68B 120.0 . . ?
C68B C67B H67B 120.0 . . ?
C67B C66B H66B 120.0 . . ?
C65B C66B C67B 120.0 . . ?
C65B C66B H66B 120.0 . . ?
C66B C65B H65B 120.0 . . ?
C66B C65B C70B 120.0 . . ?
C70B C65B H65B 120.0 . . ?
C65B C70B H70B 120.0 . . ?
C69B C70B C65B 120.0 . . ?
C69B C70B H70B 120.0 . . ?
C70B C69B H69B 120.0 . . ?
C70B C69B C68B 120.0 . . ?
C68B C69B H69B 120.0 . . ?
C67B C68B H68B 120.0 . . ?
C69B C68B C67B 120.0 . . ?
C69B C68B H68B 120.0 . . ?
C55 C2AA H2AA 109.5 . . ?
C55 C2AA H2AB 109.5 . . ?
C55 C2AA H2AC 109.5 . . ?
H2AA C2AA H2AB 109.5 . . ?
H2AA C2AA H2AC 109.5 . . ?
H2AB C2AA H2AC 109.5 . . ?
C55 C1AA H1AA 109.5 . . ?
C55 C1AA H1AB 109.5 . . ?
C55 C1AA H1AC 109.5 . . ?
H1AA C1AA H1AB 109.5 . . ?
H1AA C1AA H1AC 109.5 . . ?
H1AB C1AA H1AC 109.5 . . ?
C55 C0AA H0AA 109.5 . . ?
C55 C0AA H0AB 109.5 . . ?
C55 C0AA H0AC 109.5 . . ?
H0AA C0AA H0AB 109.5 . . ?
H0AA C0AA H0AC 109.5 . . ?
H0AB C0AA H0AC 109.5 . . ?
C51 C52B H52D 109.5 . . ?
C51 C52B H52E 109.5 . . ?
C51 C52B H52F 109.5 . . ?
H52D C52B H52E 109.5 . . ?
H52D C52B H52F 109.5 . . ?
H52E C52B H52F 109.5 . . ?
C51 C53B H53D 109.5 . . ?
C51 C53B H53E 109.5 . . ?
C51 C53B H53F 109.5 . . ?
H53D C53B H53E 109.5 . . ?
H53D C53B H53F 109.5 . . ?
H53E C53B H53F 109.5 . . ?
C51 C54B H54D 109.5 . . ?
C51 C54B H54E 109.5 . . ?
C51 C54B H54F 109.5 . . ?
H54D C54B H54E 109.5 . . ?
H54D C54B H54F 109.5 . . ?
H54E C54B H54F 109.5 . . ?
N6 C36A H36A 93.7 . . ?
C35A C36A N6 118.8(12) . . ?
C35A C36A H36A 93.7 . . ?
C37A C36A N6 114.5(10) . . ?
C37A C36A H36A 93.7 . . ?
C37A C36A C35A 125.5(14) . . ?
N6 C36B H36B 100.0 . . ?
C37B C36B N6 115.7(9) . . ?
C37B C36B H36B 100.0 . . ?
C37B C36B C35B 127.4(14) . . ?
C35B C36B N6 107.9(13) . . ?
C35B C36B H36B 100.0 . . ?
C36A C35A H35A 109.5 . . ?
C36A C35A H35B 109.5 . . ?
C36A C35A H35C 109.5 . . ?
H35A C35A H35B 109.5 . . ?
H35A C35A H35C 109.5 . . ?
H35B C35A H35C 109.5 . . ?
C36B C37B H37A 109.5 . . ?
C36B C37B H37B 109.5 . . ?
C36B C37B H37C 109.5 . . ?
H37A C37B H37B 109.5 . . ?
H37A C37B H37C 109.5 . . ?
H37B C37B H37C 109.5 . . ?
C36A C37A H37D 109.5 . . ?
C36A C37A H37E 109.5 . . ?
C36A C37A H37F 109.5 . . ?
H37D C37A H37E 109.5 . . ?
H37D C37A H37F 109.5 . . ?
H37E C37A H37F 109.5 . . ?
C36B C35B H35D 109.5 . . ?
C36B C35B H35E 109.5 . . ?
C36B C35B H35F 109.5 . . ?
H35D C35B H35E 109.5 . . ?
H35D C35B H35F 109.5 . . ?
H35E C35B H35F 109.5 . . ?

loop_
_geom_bond_atom_site_label_1
_geom_bond_atom_site_label_2
_geom_bond_distance
_geom_bond_site_symmetry_2
_geom_bond_publ_flag
Br5 Al2 2.3092(13) . ?
Br3 Al1 2.3019(13) . ?
Br4 Al1 2.2867(13) . ?
Br7 Al2 2.2849(13) . ?
Br8 Al2 2.2966(14) . ?
Br2 Al1 2.2851(14) . ?
Br1 Al1 2.2922(13) . ?
Br6 Al2 2.2916(14) . ?
N2 C20 1.394(5) . ?
N2 C19 1.347(5) . ?
N2 C24 1.477(5) . ?
N5 C30 1.360(6) . ?
N5 C33 1.384(6) . ?
N5 C39 1.488(6) . ?
N3 C19 1.346(5) . ?
N3 C21 1.385(5) . ?
N3 C27 1.482(5) . ?
N1 H1 0.8600 . ?
N1 C1 1.449(5) . ?
N1 B1 1.378(6) . ?
N6 C30 1.350(7) . ?
N6 C32 1.391(7) . ?
N6 C36A 1.514(10) . ?
N6 C36B 1.511(10) . ?
N4 H4 0.8600 . ?
N4 C41 1.442(6) . ?
N4 B020 1.363(8) . ?
C20 C21 1.355(6) . ?
C20 C23 1.496(6) . ?
C1 C6 1.402(6) . ?
C1 C2 1.414(6) . ?
C19 B1 1.599(6) . ?
C21 C22 1.497(6) . ?
C6 C5 1.401(6) . ?
C6 C7 1.550(6) . ?
C43 H43 0.9300 . ?
C43 C42 1.388(6) . ?
C43 C44 1.389(7) . ?
C4 C3 1.382(6) . ?
C4 C5 1.386(7) . ?
C4 C15 1.542(6) . ?
C42 C47 1.554(6) . ?
C42 C41 1.416(7) . ?
C3 H3 0.9300 . ?
C3 C2 1.392(6) . ?
C5 H5 0.9300 . ?
C2 C11 1.551(6) . ?
C30 B020 1.577(8) . ?
C24 H24 0.9800 . ?
C24 C25 1.502(7) . ?
C24 C26 1.523(7) . ?
C33 C32 1.371(7) . ?
C33 C34 1.482(7) . ?
C44 C45 1.380(7) . ?
C44 C51 1.529(6) . ?
C32 C31 1.472(7) . ?
C11 C14 1.535(6) . ?
C11 C13 1.546(6) . ?
C11 C12 1.531(7) . ?
C27 H27 0.9800 . ?
C27 C29 1.509(7) . ?
C27 C28 1.519(7) . ?
C14 H14A 0.9600 . ?
C14 H14B 0.9600 . ?
C14 H14C 0.9600 . ?
C47 C48 1.529(8) . ?
C47 C49 1.533(7) . ?
C47 C50 1.528(8) . ?
C41 C46 1.405(7) . ?
C13 H13A 0.9600 . ?
C13 H13B 0.9600 . ?
C13 H13C 0.9600 . ?
C23 H23A 0.9600 . ?
C23 H23B 0.9600 . ?
C23 H23C 0.9600 . ?
C9 H9A 0.9600 . ?
C9 H9B 0.9600 . ?
C9 H9C 0.9600 . ?
C9 C7 1.533(7) . ?
C45 H45 0.9300 . ?
C45 C46 1.393(7) . ?
C25 H25A 0.9600 . ?
C25 H25B 0.9600 . ?
C25 H25C 0.9600 . ?
C39 H39 0.9800 . ?
C39 C38 1.499(7) . ?
C39 C40 1.523(8) . ?
C46 C55 1.566(7) . ?
C7 C10 1.524(7) . ?
C7 C8 1.543(7) . ?
C22 H22A 0.9600 . ?
C22 H22B 0.9600 . ?
C22 H22C 0.9600 . ?
C15 C18 1.527(8) . ?
C15 C16 1.537(9) . ?
C15 C17 1.539(8) . ?
C10 H10A 0.9600 . ?
C10 H10B 0.9600 . ?
C10 H10C 0.9600 . ?
C51 C53A 1.508(9) . ?
C51 C52A 1.543(10) . ?
C51 C54A 1.529(9) . ?
C51 C52B 1.510(17) . ?
C51 C53B 1.522(18) . ?
C51 C54B 1.517(17) . ?
C34 H34A 0.9600 . ?
C34 H34B 0.9600 . ?
C34 H34C 0.9600 . ?
C12 H12A 0.9600 . ?
C12 H12B 0.9600 . ?
C12 H12C 0.9600 . ?
B1 H1A 1.12(2) . ?
C26 H26A 0.9600 . ?
C26 H26B 0.9600 . ?
C26 H26C 0.9600 . ?
C31 H31A 0.9600 . ?
C31 H31B 0.9600 . ?
C31 H31C 0.9600 . ?
C38 H38A 0.9600 . ?
C38 H38B 0.9600 . ?
C38 H38C 0.9600 . ?
C29 H29A 0.9600 . ?
C29 H29B 0.9600 . ?
C29 H29C 0.9600 . ?
C28 H28A 0.9600 . ?
C28 H28B 0.9600 . ?
C28 H28C 0.9600 . ?
C48 H48A 0.9600 . ?
C48 H48B 0.9600 . ?
C48 H48C 0.9600 . ?
C55 C57 1.527(9) . ?
C55 C58 1.499(11) . ?
C55 C56 1.550(11) . ?
C55 C2AA 1.583(15) . ?
C55 C1AA 1.496(16) . ?
C55 C0AA 1.526(15) . ?
C18 H18A 0.9600 . ?
C18 H18B 0.9600 . ?
C18 H18C 0.9600 . ?
C8 H8A 0.9600 . ?
C8 H8B 0.9600 . ?
C8 H8C 0.9600 . ?
C49 H49A 0.9600 . ?
C49 H49B 0.9600 . ?
C49 H49C 0.9600 . ?
C63 H63 0.9300 . ?
C63 C62 1.3900 . ?
C63 C64 1.3900 . ?
C62 H62 0.9300 . ?
C62 C61 1.3900 . ?
C61 H61 0.9300 . ?
C61 C60 1.3900 . ?
C60 H60 0.9300 . ?
C60 C59 1.3900 . ?
C59 H59 0.9300 . ?
C59 C64 1.3900 . ?
C64 H64 0.9300 . ?
C50 H50A 0.9600 . ?
C50 H50B 0.9600 . ?
C50 H50C 0.9600 . ?
C16 H16A 0.9600 . ?
C16 H16B 0.9600 . ?
C16 H16C 0.9600 . ?
B020 H020 1.12(2) . ?
C17 H17A 0.9600 . ?
C17 H17B 0.9600 . ?
C17 H17C 0.9600 . ?
C40 H40A 0.9600 . ?
C40 H40B 0.9600 . ?
C40 H40C 0.9600 . ?
C53A H53A 0.9600 . ?
C53A H53B 0.9600 . ?
C53A H53C 0.9600 . ?
C52A H52A 0.9600 . ?
C52A H52B 0.9600 . ?
C52A H52C 0.9600 . ?
C54A H54A 0.9600 . ?
C54A H54B 0.9600 . ?
C54A H54C 0.9600 . ?
C57 H57A 0.9600 . ?
C57 H57B 0.9600 . ?
C57 H57C 0.9600 . ?
C58 H58A 0.9600 . ?
C58 H58B 0.9600 . ?
C58 H58C 0.9600 . ?
C56 H56A 0.9600 . ?
C56 H56B 0.9600 . ?
C56 H56C 0.9600 . ?
C67A H67A 0.9300 . ?
C67A C66A 1.369(12) . ?
C67A C68A 1.373(12) . ?
C66A H66A 0.9300 . ?
C66A C65A 1.357(12) . ?
C65A H65A 0.9300 . ?
C65A C70A 1.369(12) . ?
C70A H70A 0.9300 . ?
C70A C69A 1.364(12) . ?
C69A H69A 0.9300 . ?
C69A C68A 1.363(12) . ?
C68A H68A 0.9300 . ?
C67B H67B 0.9300 . ?
C67B C66B 1.3900 . ?
C67B C68B 1.3900 . ?
C66B H66B 0.9300 . ?
C66B C65B 1.3900 . ?
C65B H65B 0.9300 . ?
C65B C70B 1.3900 . ?
C70B H70B 0.9300 . ?
C70B C69B 1.3900 . ?
C69B H69B 0.9300 . ?
C69B C68B 1.3900 . ?
C68B H68B 0.9300 . ?
C2AA H2AA 0.9600 . ?
C2AA H2AB 0.9600 . ?
C2AA H2AC 0.9600 . ?
C1AA H1AA 0.9600 . ?
C1AA H1AB 0.9600 . ?
C1AA H1AC 0.9600 . ?
C0AA H0AA 0.9600 . ?
C0AA H0AB 0.9600 . ?
C0AA H0AC 0.9600 . ?
C52B H52D 0.9600 . ?
C52B H52E 0.9600 . ?
C52B H52F 0.9600 . ?
C53B H53D 0.9600 . ?
C53B H53E 0.9600 . ?
C53B H53F 0.9600 . ?
C54B H54D 0.9600 . ?
C54B H54E 0.9600 . ?
C54B H54F 0.9600 . ?
C36A H36A 0.9800 . ?
C36A C35A 1.434(14) . ?
C36A C37A 1.389(13) . ?
C36B H36B 0.9800 . ?
C36B C37B 1.413(13) . ?
C36B C35B 1.446(14) . ?
C35A H35A 0.9600 . ?
C35A H35B 0.9600 . ?
C35A H35C 0.9600 . ?
C37B H37A 0.9600 . ?
C37B H37B 0.9600 . ?
C37B H37C 0.9600 . ?
C37A H37D 0.9600 . ?
C37A H37E 0.9600 . ?
C37A H37F 0.9600 . ?
C35B H35D 0.9600 . ?
C35B H35E 0.9600 . ?
C35B H35F 0.9600 . ?

loop_
_geom_torsion_atom_site_label_1
_geom_torsion_atom_site_label_2
_geom_torsion_atom_site_label_3
_geom_torsion_atom_site_label_4
_geom_torsion
_geom_torsion_site_symmetry_1
_geom_torsion_site_symmetry_2
_geom_torsion_site_symmetry_3
_geom_torsion_site_symmetry_4
_geom_torsion_publ_flag
N2 C20 C21 N3 -0.9(4) . . . . ?
N2 C20 C21 C22 178.5(4) . . . . ?
N2 C19 B1 N1 -147.8(4) . . . . ?
N5 C30 B020 N4 -35.9(9) . . . . ?
N5 C33 C32 N6 2.4(5) . . . . ?
N5 C33 C32 C31 -178.2(4) . . . . ?
N3 C19 B1 N1 39.4(7) . . . . ?
N1 C1 C6 C5 -171.9(3) . . . . ?
N1 C1 C6 C7 10.5(6) . . . . ?
N1 C1 C2 C3 172.6(3) . . . . ?
N1 C1 C2 C11 -11.2(6) . . . . ?
N6 C30 B020 N4 146.3(6) . . . . ?
N4 C41 C46 C45 166.5(5) . . . . ?
N4 C41 C46 C55 -15.0(8) . . . . ?
C20 N2 C19 N3 -0.5(4) . . . . ?
C20 N2 C19 B1 -174.7(4) . . . . ?
C20 N2 C24 C25 61.3(5) . . . . ?
C20 N2 C24 C26 -67.0(5) . . . . ?
C1 N1 B1 C19 179.6(4) . . . . ?
C1 C6 C5 C4 -2.5(6) . . . . ?
C1 C6 C7 C9 58.3(5) . . . . ?
C1 C6 C7 C10 -66.0(5) . . . . ?
C1 C6 C7 C8 176.0(4) . . . . ?
C1 C2 C11 C14 -58.2(5) . . . . ?
C1 C2 C11 C13 64.2(5) . . . . ?
C1 C2 C11 C12 -176.8(4) . . . . ?
C19 N2 C20 C21 0.9(4) . . . . ?
C19 N2 C20 C23 177.5(4) . . . . ?
C19 N2 C24 C25 -120.8(4) . . . . ?
C19 N2 C24 C26 110.8(5) . . . . ?
C19 N3 C21 C20 0.7(4) . . . . ?
C19 N3 C21 C22 -178.8(4) . . . . ?
C19 N3 C27 C29 -108.9(5) . . . . ?
C19 N3 C27 C28 122.3(4) . . . . ?
C21 N3 C19 N2 -0.1(4) . . . . ?
C21 N3 C19 B1 173.7(4) . . . . ?
C21 N3 C27 C29 76.1(5) . . . . ?
C21 N3 C27 C28 -52.6(6) . . . . ?
C6 C1 C2 C3 -6.0(6) . . . . ?
C6 C1 C2 C11 170.2(4) . . . . ?
C43 C42 C47 C48 -134.8(5) . . . . ?
C43 C42 C47 C49 103.8(5) . . . . ?
C43 C42 C47 C50 -14.7(7) . . . . ?
C43 C42 C41 N4 -168.5(4) . . . . ?
C43 C42 C41 C46 4.5(7) . . . . ?
C43 C44 C45 C46 1.7(7) . . . . ?
C43 C44 C51 C53A -171.6(6) . . . . ?
C43 C44 C51 C52A -51.5(7) . . . . ?
C43 C44 C51 C54A 66.5(8) . . . . ?
C43 C44 C51 C52B -13.4(15) . . . . ?
C43 C44 C51 C53B -135.0(18) . . . . ?
C43 C44 C51 C54B 106.9(15) . . . . ?
C4 C3 C2 C1 0.9(6) . . . . ?
C4 C3 C2 C11 -175.5(4) . . . . ?
C42 C43 C44 C45 -3.7(6) . . . . ?
C42 C43 C44 C51 177.1(4) . . . . ?
C42 C41 C46 C45 -6.3(7) . . . . ?
C42 C41 C46 C55 172.2(5) . . . . ?
C3 C4 C5 C6 -2.2(6) . . . . ?
C3 C4 C15 C18 175.5(5) . . . . ?
C3 C4 C15 C16 55.6(6) . . . . ?
C3 C4 C15 C17 -64.5(7) . . . . ?
C3 C2 C11 C14 118.0(4) . . . . ?
C3 C2 C11 C13 -119.6(4) . . . . ?
C3 C2 C11 C12 -0.7(6) . . . . ?
C5 C6 C7 C9 -119.2(4) . . . . ?
C5 C6 C7 C10 116.4(4) . . . . ?
C5 C6 C7 C8 -1.5(6) . . . . ?
C5 C4 C3 C2 3.0(6) . . . . ?
C5 C4 C15 C18 -5.4(7) . . . . ?
C5 C4 C15 C16 -125.3(5) . . . . ?
C5 C4 C15 C17 114.5(6) . . . . ?
C2 C1 C6 C5 6.7(6) . . . . ?
C2 C1 C6 C7 -170.9(4) . . . . ?
C30 N5 C33 C32 -2.0(5) . . . . ?
C30 N5 C33 C34 179.3(4) . . . . ?
C30 N5 C39 C38 -116.1(5) . . . . ?
C30 N5 C39 C40 115.5(5) . . . . ?
C30 N6 C32 C33 -1.9(5) . . . . ?
C30 N6 C32 C31 178.6(5) . . . . ?
C30 N6 C36A C35A 92.4(18) . . . . ?
C30 N6 C36A C37A -75.5(14) . . . . ?
C30 N6 C36B C37B -95.5(11) . . . . ?
C30 N6 C36B C35B 114.8(13) . . . . ?
C24 N2 C20 C21 179.1(4) . . . . ?
C24 N2 C20 C23 -4.3(6) . . . . ?
C24 N2 C19 N3 -178.7(4) . . . . ?
C24 N2 C19 B1 7.1(6) . . . . ?
C33 N5 C30 N6 0.8(5) . . . . ?
C33 N5 C30 B020 -177.3(5) . . . . ?
C33 N5 C39 C38 61.0(6) . . . . ?
C33 N5 C39 C40 -67.4(6) . . . . ?
C44 C43 C42 C47 179.5(4) . . . . ?
C44 C43 C42 C41 0.6(6) . . . . ?
C44 C45 C46 C41 3.2(8) . . . . ?
C44 C45 C46 C55 -175.5(5) . . . . ?
C32 N6 C30 N5 0.7(5) . . . . ?
C32 N6 C30 B020 179.0(4) . . . . ?
C32 N6 C36A C35A -92.6(18) . . . . ?
C32 N6 C36A C37A 99.5(11) . . . . ?
C32 N6 C36B C37B 86.5(11) . . . . ?
C32 N6 C36B C35B -63.2(15) . . . . ?
C27 N3 C19 N2 -175.8(3) . . . . ?
C27 N3 C19 B1 -2.0(6) . . . . ?
C27 N3 C21 C20 176.2(4) . . . . ?
C27 N3 C21 C22 -3.3(6) . . . . ?
C47 C42 C41 N4 12.8(6) . . . . ?
C47 C42 C41 C46 -174.3(4) . . . . ?
C41 N4 B020 C30 -173.3(5) . . . . ?
C41 C42 C47 C48 44.0(6) . . . . ?
C41 C42 C47 C49 -77.4(6) . . . . ?
C41 C42 C47 C50 164.1(5) . . . . ?
C41 C46 C55 C57 -52.1(8) . . . . ?
C41 C46 C55 C58 71.8(9) . . . . ?
C41 C46 C55 C56 -166.5(8) . . . . ?
C41 C46 C55 C2AA -7.1(13) . . . . ?
C41 C46 C55 C1AA -126.0(13) . . . . ?
C41 C46 C55 C0AA 108.0(10) . . . . ?
C23 C20 C21 N3 -177.5(4) . . . . ?
C23 C20 C21 C22 1.9(7) . . . . ?
C45 C44 C51 C53A 9.2(8) . . . . ?
C45 C44 C51 C52A 129.3(6) . . . . ?
C45 C44 C51 C54A -112.7(7) . . . . ?
C45 C44 C51 C52B 167.4(14) . . . . ?
C45 C44 C51 C53B 45.8(19) . . . . ?
C45 C44 C51 C54B -72.3(16) . . . . ?
C45 C46 C55 C57 126.4(6) . . . . ?
C45 C46 C55 C58 -109.7(8) . . . . ?
C45 C46 C55 C56 12.1(9) . . . . ?
C45 C46 C55 C2AA 171.4(11) . . . . ?
C45 C46 C55 C1AA 52.5(13) . . . . ?
C45 C46 C55 C0AA -73.5(11) . . . . ?
C39 N5 C30 N6 178.4(4) . . . . ?
C39 N5 C30 B020 0.2(7) . . . . ?
C39 N5 C33 C32 -179.5(4) . . . . ?
C39 N5 C33 C34 1.8(7) . . . . ?
C7 C6 C5 C4 175.3(4) . . . . ?
C15 C4 C3 C2 -177.9(4) . . . . ?
C15 C4 C5 C6 178.7(4) . . . . ?
C51 C44 C45 C46 -179.1(5) . . . . ?
C34 C33 C32 N6 -179.0(4) . . . . ?
C34 C33 C32 C31 0.5(8) . . . . ?
B1 N1 C1 C6 85.4(5) . . . . ?
B1 N1 C1 C2 -93.2(5) . . . . ?
C63 C62 C61 C60 0.0 . . . . ?
C62 C63 C64 C59 0.0 . . . . ?
C62 C61 C60 C59 0.0 . . . . ?
C61 C60 C59 C64 0.0 . . . . ?
C60 C59 C64 C63 0.0 . . . . ?
C64 C63 C62 C61 0.0 . . . . ?
B020 N4 C41 C42 98.5(6) . . . . ?
B020 N4 C41 C46 -74.6(7) . . . . ?
C67A C66A C65A C70A -1.1(13) . . . . ?
C66A C67A C68A C69A -0.7(18) . . . . ?
C66A C65A C70A C69A 1.4(17) . . . . ?
C65A C70A C69A C68A -1.3(19) . . . . ?
C70A C69A C68A C67A 0.9(19) . . . . ?
C68A C67A C66A C65A 0.8(14) . . . . ?
C67B C66B C65B C70B 0.0 . . . . ?
C66B C67B C68B C69B 0.0 . . . . ?
C66B C65B C70B C69B 0.0 . . . . ?
C65B C70B C69B C68B 0.0 . . . . ?
C70B C69B C68B C67B 0.0 . . . . ?
C68B C67B C66B C65B 0.0 . . . . ?
C36A N6 C30 N5 175.8(8) . . . . ?
C36A N6 C30 B020 -5.9(10) . . . . ?
C36A N6 C32 C33 -178.3(6) . . . . ?
C36A N6 C32 C31 2.2(7) . . . . ?
C36B N6 C30 N5 -177.9(5) . . . . ?
C36B N6 C30 B020 0.4(7) . . . . ?
C36B N6 C32 C33 176.1(7) . . . . ?
C36B N6 C32 C31 -3.3(10) . . . . ?
